data_7062372
loop_
_publ_author_name
'Qian, Wang'
'Liu, Xiao-Lin'
'Tan, Bing-Chang'
'Song, Ying'
'Jiang, Long-Long'
'Wu, Xin-Tao'
'Sheng, Tian-Lu'

_publ_section_title
;
 MMCT energy change in cyanidometal-bridged trinuclear complexes by
 changing the ligand electron donating ability
;
_journal_issue 15
_journal_name_full 'New Journal of Chemistry'
_journal_page_first 7134
_journal_page_last 7142
_journal_paper_doi 10.1039/D2NJ06104J
_journal_volume 47
_journal_year 2023
_chemical_formula_moiety 'C102 H114 Fe2 N6 P4 Ru, 4(F6 P)'
_chemical_formula_sum 'C102 H114 F24 Fe2 N6 P8 Ru'
_chemical_formula_weight 2340.52
_space_group_crystal_system monoclinic
_space_group_IT_number 14
_space_group_name_Hall '-P 2yn'
_space_group_name_H-M_alt 'P 1 21/n 1'
_atom_sites_solution_hydrogens geom
_atom_sites_solution_primary iterative
_audit_creation_date 2022-10-10
_audit_creation_method
;
Olex2 1.3
(compiled 2020.11.12 svn.r5f609507 for OlexSys, GUI svn.r6408)
;
_audit_update_record
;
2022-12-14 deposited with the CCDC.	2023-03-14 downloaded from the CCDC.
;
_cell_angle_alpha 90
_cell_angle_beta 101.0880(10)
_cell_angle_gamma 90
_cell_formula_units_Z 4
_cell_length_a 14.7436(2)
_cell_length_b 28.0448(4)
_cell_length_c 27.1179(4)
_cell_measurement_reflns_used 25091
_cell_measurement_temperature 100.00(10)
_cell_measurement_theta_max 59.7970
_cell_measurement_theta_min 2.7340
_cell_volume 11003.4(3)
_computing_cell_refinement 'CrysAlisPro 1.171.41.98a (Rigaku OD, 2021)'
_computing_data_collection 'CrysAlisPro 1.171.41.98a (Rigaku OD, 2021)'
_computing_data_reduction 'CrysAlisPro 1.171.41.98a (Rigaku OD, 2021)'
_computing_molecular_graphics 'Olex2 1.3 (Dolomanov et al., 2009)'
_computing_publication_material 'Olex2 1.3 (Dolomanov et al., 2009)'
_computing_structure_refinement 'SHELXL 2018/3 (Sheldrick, 2015)'
_computing_structure_solution 'olex2.solve 1.3 (Bourhis et al., 2015)'
_diffrn_ambient_environment N~2~
_diffrn_ambient_temperature 100.00(10)
_diffrn_detector 'Hybrid Pixel Array Detector'
_diffrn_detector_area_resol_mean 10.0000
_diffrn_detector_type HyPix
_diffrn_measured_fraction_theta_full 0.990
_diffrn_measured_fraction_theta_max 0.989
_diffrn_measurement_details
;
List of Runs (angles in degrees, time in seconds):

  # Type    Start    End  Width  t~exp~   \w     \q     \k     \f   Frames
#--------------------------------------------------------------------------
  1  \w     85.00 127.00   0.50    0.28    --   75.07-160.00 165.00   84
  2  \w     44.00 112.00   0.50    0.28    --   75.07-125.00-180.00  136
  3  \w     31.00  70.00   0.50    0.28    --   75.07 -38.00-180.00   78
  4  \w      2.00  95.00   0.50    0.28    --   75.07 -57.00 -60.00  186
  5  \w     -2.00  71.00   0.50    0.28    --   75.07 -38.00 120.00  146
  6  \w     90.00 118.00   0.50    0.28    --   75.07 118.00  44.00   56
  7  \w     78.00 103.00   0.50    0.28    --   75.07 160.00-163.00   50
  8  \w     13.00  65.00   0.50    0.07    --   -1.56  57.00-180.00  104
  9  \w    -64.00  -1.00   0.50    0.28    --  -78.19  38.00-180.00  126
 10  \w      9.00  66.00   0.50    0.07    --   -1.56  57.00 -90.00  114
 11  \w    -61.00 -23.00   0.50    0.28    --  -78.19  38.00  90.00   76
 12  \w   -150.00 -61.00   0.50    0.28    --  -78.19 -57.00 -30.00  178
 13  \w   -147.00 -84.00   0.50    0.28    --  -78.19-118.00 -41.00  126
 14  \w   -127.00-102.00   0.50    0.28    --  -78.19-160.00 165.00   50
 15  \w     -8.00  37.00   0.50    0.07    --   -1.56 -99.00  90.00   90
 16  \w   -102.00 -77.00   0.50    0.28    --  -78.19 118.00  44.00   50
 17  \w   -134.00 -55.00   0.50    0.28    --  -78.19 160.00-163.00  158
;
_diffrn_measurement_device 'four-circle diffractometer'
_diffrn_measurement_device_type 'Synergy Custom(Liquid MetalJet D2+)'
_diffrn_measurement_method '\w scans'
_diffrn_orient_matrix_type 'CrysAlisPro convention (1999,Acta A55,543-557)'
_diffrn_orient_matrix_UB_11 -0.0132608000
_diffrn_orient_matrix_UB_12 -0.0472476000
_diffrn_orient_matrix_UB_13 -0.0007847000
_diffrn_orient_matrix_UB_21 0.0228736000
_diffrn_orient_matrix_UB_22 -0.0011367000
_diffrn_orient_matrix_UB_23 0.0502221000
_diffrn_orient_matrix_UB_31 -0.0887031000
_diffrn_orient_matrix_UB_32 0.0068548000
_diffrn_orient_matrix_UB_33 0.0029978000
_diffrn_radiation_monochromator mirror
_diffrn_radiation_probe x-ray
_diffrn_radiation_type 'Ga K\a'
_diffrn_radiation_wavelength 1.3405
_diffrn_reflns_av_R_equivalents 0.0585
_diffrn_reflns_av_unetI/netI 0.0510
_diffrn_reflns_Laue_measured_fraction_full 0.990
_diffrn_reflns_Laue_measured_fraction_max 0.989
_diffrn_reflns_limit_h_max 16
_diffrn_reflns_limit_h_min -17
_diffrn_reflns_limit_k_max 34
_diffrn_reflns_limit_k_min -29
_diffrn_reflns_limit_l_max 33
_diffrn_reflns_limit_l_min -32
_diffrn_reflns_number 74140
_diffrn_reflns_point_group_measured_fraction_full 0.990
_diffrn_reflns_point_group_measured_fraction_max 0.989
_diffrn_reflns_theta_full 53.543
_diffrn_reflns_theta_max 54.816
_diffrn_reflns_theta_min 2.988
_diffrn_source 'micro-focus metaljet'
_exptl_absorpt_coefficient_mu 3.404
_exptl_absorpt_correction_T_max 1.00000
_exptl_absorpt_correction_T_min 0.50652
_exptl_absorpt_correction_type multi-scan
_exptl_absorpt_process_details
;
CrysAlisPro 1.171.41.98a (Rigaku Oxford Diffraction, 2021)
Empirical absorption correction using spherical harmonics,
implemented in SCALE3 ABSPACK scaling algorithm.
;
_exptl_crystal_colour 'dark brown'
_exptl_crystal_colour_modifier dark
_exptl_crystal_colour_primary brown
_exptl_crystal_density_diffrn 1.413
_exptl_crystal_description block
_exptl_crystal_F_000 4800
_exptl_crystal_size_max 0.23
_exptl_crystal_size_mid 0.12
_exptl_crystal_size_min 0.11
_refine_diff_density_max 2.684
_refine_diff_density_min -1.550
_refine_diff_density_rms 0.125
_refine_ls_extinction_method none
_refine_ls_goodness_of_fit_ref 1.026
_refine_ls_hydrogen_treatment constr
_refine_ls_matrix_type full
_refine_ls_number_parameters 1302
_refine_ls_number_reflns 20644
_refine_ls_number_restraints 6
_refine_ls_restrained_S_all 1.026
_refine_ls_R_factor_all 0.1033
_refine_ls_R_factor_gt 0.0819
_refine_ls_shift/su_max 0.001
_refine_ls_shift/su_mean 0.000
_refine_ls_structure_factor_coef Fsqd
_refine_ls_weighting_details 'w=1/[\s^2^(Fo^2^)+(0.1169P)^2^+47.0663P] where P=(Fo^2^+2Fc^2^)/3'
_refine_ls_weighting_scheme calc
_refine_ls_wR_factor_gt 0.2076
_refine_ls_wR_factor_ref 0.2213
_reflns_Friedel_coverage 0.000
_reflns_number_gt 15354
_reflns_number_total 20644
_reflns_threshold_expression 'I > 2\s(I)'
_cod_data_source_file d2nj06104j2.cif
_cod_data_source_block a_sq_CCDC2
_cod_depositor_comments 'Adding full bibliography for 7062365--7062373.cif.'
_cod_database_code 7062372
_shelx_shelxl_version_number 2018/3
_chemical_oxdiff_formula 'C H N P F Cl Ru Fe '
_chemical_oxdiff_usercomment 'C H N P F Cl Ru Fe '
_shelx_space_group_comment
;
The symmetry employed for this shelxl refinement is uniquely defined
by the following loop, which should always be used as a source of
symmetry information in preference to the above space-group names.
They are only intended as comments.
;
_shelx_estimated_absorpt_t_max 0.706
_shelx_estimated_absorpt_t_min 0.508
_reflns_odcompleteness_completeness 99.57
_reflns_odcompleteness_iscentric 1
_reflns_odcompleteness_theta 56.82
_olex2_refinement_description
;
1. Fixed Uiso
 At 1.2 times of:
  All C(H) groups, All C(H,H) groups
 At 1.5 times of:
  All C(H,H,H) groups
2. Uiso/Uaniso restraints and constraints
Uanis(C2) \\sim Ueq: with sigma of 0.01 and sigma for terminal atoms of 0.02
3.a Ternary CH refined with riding coordinates:
 C02L(H02P), C039(H039), C03P(H03R), C03T(H03V)
3.b Secondary CH2 refined with riding coordinates:
 C017(H01A,H01B), C01B(H01F,H01G), C026(H02A,H02B), C02I(H02L,H02M)
3.c Aromatic/amide H refined with riding coordinates:
 C012(H012), C019(H019), C01E(H01K), C01H(H01L), C01J(H01M), C01M(H01N),
 C01O(H01O), C01Q(H01Q), C01R(H01R), C01S(H01S), C01U(H01U), C01X(H01X),
 C01Z(H01Z), C021(H021), C022(H022), C023(H023), C024(H024), C027(H027),
 C028(H028), C029(H029), C02A(H02C), C02B(H02D), C02C(H02E), C02E(H02I),
 C02F(H02J), C02G(H02K), C02J(H02N), C02K(H02O), C02N(H02T), C02O(H02U),
 C02R(H02Z), C02S(H02), C02U(H2), C02V(H3), C02X(H4), C02Y(H5), C02Z(H6),
 C030(H030), C033(H033), C034(H034), C036(H036), C3(H3A), C03A(H03A),
 C03B(H03B), C03C(H03C), C03D(H03D), C03E(H03E), C03F(H03F), C03G(H03G),
 C03H(H03H), C03I(H03I), C03J(H03J), C03K(H03K), C03M(H03O), C03N(H03P),
 C03O(H03Q), C03Q(H03S), C03R(H03T), C03S(H03U), C03V(H03Z)
3.d Idealised Me refined as rotating group:
 C01A(H01C,H01D,H01E), C01C(H01H,H01I,H01J), C01W(H01P,H01T,H01V), C02D(H02F,
 H02G,H02H), C02M(H02Q,H02R,H02S), C02P(H02V,H02W,H02X), C02Q(H02Y,H,HA),
 C02T(H1,HB,HC), C03L(H03L,H03M,H03N), C03U(H03W,H03X,H03Y), C03W(H03,HD,HE),
 C040(H04A,H04B,H04C), C041(H04D,H04E,H04F), C043(H04G,H04H,H04I)
;
_platon_squeeze_void_probe_radius 1.20
_olex2_submission_special_instructions 'No special instructions were received'
_oxdiff_exptl_absorpt_empirical_details
;
Empirical correction (ABSPACK) includes:
- Absorption correction using spherical harmonics
- Frame scaling
;
_oxdiff_exptl_absorpt_empirical_full_max 1.611
_oxdiff_exptl_absorpt_empirical_full_min 0.617

loop_
_space_group_symop_operation_xyz
'x, y, z'
'-x+1/2, y+1/2, -z+1/2'
'-x, -y, -z'
'x-1/2, -y-1/2, z-1/2'

loop_
_atom_site_label
_atom_site_type_symbol
_atom_site_fract_x
_atom_site_fract_y
_atom_site_fract_z
_atom_site_U_iso_or_equiv
_atom_site_adp_type
_atom_site_occupancy
_atom_site_site_symmetry_order
_atom_site_calc_flag
_atom_site_refinement_flags_posn
_atom_site_refinement_flags_adp
_atom_site_refinement_flags_occupancy
_atom_site_disorder_assembly
_atom_site_disorder_group
Ru1 Ru 0.77679(3) 0.68947(2) 0.71484(2) 0.02017(12) Uani 1 1 d . . . . .
Fe2 Fe 0.65181(5) 0.68504(3) 0.87799(3) 0.02152(18) Uani 1 1 d . . . . .
Fe1 Fe 0.89970(5) 0.68135(3) 0.55181(3) 0.02020(18) Uani 1 1 d . . . . .
P1 P 0.78403(9) 0.63039(5) 0.51852(5) 0.0229(3) Uani 1 1 d . . . . .
P2 P 0.97695(9) 0.61330(5) 0.57847(5) 0.0224(3) Uani 1 1 d . . . . .
P3 P 0.57826(9) 0.61486(5) 0.85533(5) 0.0239(3) Uani 1 1 d . . . . .
P4 P 0.76895(9) 0.63601(5) 0.91411(5) 0.0242(3) Uani 1 1 d . . . . .
P008 P 0.29767(10) 0.73198(6) 0.58746(6) 0.0328(3) Uani 1 1 d . . . . .
P009 P 1.24840(10) 0.74048(6) 0.84233(6) 0.0359(4) Uani 1 1 d . . . . .
P00A P 0.83309(15) 0.92576(6) 0.60395(7) 0.0480(4) Uani 1 1 d . . . . .
P00B P 0.82851(16) 0.42968(7) 0.67343(8) 0.0546(5) Uani 1 1 d . . . . .
F00C F 0.2302(2) 0.69989(14) 0.61335(13) 0.0440(9) Uani 1 1 d . . . . .
F00D F 0.2680(3) 0.70274(14) 0.53631(13) 0.0461(9) Uani 1 1 d . . . . .
F00E F 0.2141(2) 0.76831(13) 0.56858(14) 0.0427(9) Uani 1 1 d . . . . .
F00F F 1.3320(2) 0.77720(14) 0.85868(15) 0.0459(9) Uani 1 1 d . . . . .
F00G F 1.3138(3) 0.70783(16) 0.81556(14) 0.0522(10) Uani 1 1 d . . . . .
F00H F 0.3641(2) 0.76418(14) 0.56114(15) 0.0456(9) Uani 1 1 d . . . . .
F00I F 1.2824(3) 0.71198(15) 0.89347(14) 0.0557(11) Uani 1 1 d . . . . .
F00J F 0.3800(3) 0.69569(15) 0.60567(15) 0.0507(10) Uani 1 1 d . . . . .
F00K F 1.1844(3) 0.77274(15) 0.87006(18) 0.0596(12) Uani 1 1 d . . . . .
F00L F 1.1657(3) 0.70414(17) 0.82658(16) 0.0605(12) Uani 1 1 d . . . . .
F00M F 0.7615(3) 0.89773(15) 0.56243(16) 0.0563(11) Uani 1 1 d . . . . .
F00N F 0.3251(3) 0.76156(16) 0.63800(14) 0.0526(10) Uani 1 1 d . . . . .
F00O F 0.8407(3) 0.96697(14) 0.56460(15) 0.0594(11) Uani 1 1 d . . . . .
N2 N 0.6974(3) 0.68762(15) 0.81666(19) 0.0273(11) Uani 1 1 d . . . . .
F00Q F 1.2164(3) 0.7689(2) 0.79158(16) 0.0680(14) Uani 1 1 d . . . . .
N4 N 0.6823(3) 0.74116(16) 0.68292(17) 0.0258(10) Uani 1 1 d . . . . .
N3 N 0.8609(3) 0.74733(16) 0.74382(16) 0.0237(9) Uani 1 1 d . . . . .
F00T F 0.8258(3) 0.38270(16) 0.70615(18) 0.0655(12) Uani 1 1 d . . . . .
N1 N 0.8535(3) 0.68603(16) 0.61340(16) 0.0234(9) Uani 1 1 d . . . . .
F00V F 0.8934(3) 0.40287(17) 0.64228(17) 0.0680(13) Uani 1 1 d . . . . .
F00W F 0.9028(4) 0.95481(16) 0.64530(17) 0.0727(14) Uani 1 1 d . . . . .
F00X F 0.9166(3) 0.89949(16) 0.5856(2) 0.0732(14) Uani 1 1 d . . . . .
N6 N 0.8775(3) 0.63972(16) 0.74749(17) 0.0250(10) Uani 1 1 d . . . . .
F00Z F 0.7409(4) 0.40995(19) 0.6338(2) 0.0840(16) Uani 1 1 d . . . . .
C1 C 0.8282(3) 0.68798(18) 0.6510(2) 0.0213(11) Uani 1 1 d . . . . .
N5 N 0.6848(3) 0.63450(16) 0.68497(16) 0.0232(9) Uani 1 1 d . . . . .
C012 C 0.6694(4) 0.73157(19) 0.9409(2) 0.0254(11) Uani 1 1 d . . . . .
H012 H 0.720471 0.729831 0.968144 0.030 Uiso 1 1 calc R U . . .
C013 C 1.0485(4) 0.6153(2) 0.64110(19) 0.0250(11) Uani 1 1 d . . . . .
C2 C 0.7249(3) 0.68862(18) 0.77884(17) 0.0187(10) Uani 1 1 d . U . . .
F015 F 0.8291(4) 0.47612(17) 0.63992(19) 0.0789(15) Uani 1 1 d . . . . .
C016 C 0.8853(4) 0.75624(19) 0.52907(19) 0.0243(11) Uani 1 1 d . . . . .
C017 C 0.8924(4) 0.5652(2) 0.5795(2) 0.0276(12) Uani 1 1 d . . . . .
H01A H 0.901603 0.540146 0.555213 0.033 Uiso 1 1 calc R U . . .
H01B H 0.903012 0.550631 0.613390 0.033 Uiso 1 1 calc R U . . .
C018 C 0.5080(4) 0.6137(2) 0.7924(2) 0.0261(12) Uani 1 1 d . . . . .
C019 C 0.8807(4) 0.72564(19) 0.48734(19) 0.0235(11) Uani 1 1 d . . . . .
H019 H 0.829306 0.722600 0.460379 0.028 Uiso 1 1 calc R U . . .
C01A C 0.9963(4) 0.6708(2) 0.4518(2) 0.0307(12) Uani 1 1 d . . . . .
H01C H 1.060134 0.660186 0.463563 0.046 Uiso 1 1 calc R U . . .
H01D H 0.992950 0.690290 0.421488 0.046 Uiso 1 1 calc R U . . .
H01E H 0.955908 0.642990 0.444057 0.046 Uiso 1 1 calc R U . . .
C01B C 0.6649(4) 0.5674(2) 0.8570(2) 0.0284(12) Uani 1 1 d . . . . .
H01F H 0.657085 0.543590 0.882761 0.034 Uiso 1 1 calc R U . . .
H01G H 0.654948 0.551102 0.824009 0.034 Uiso 1 1 calc R U . . .
C01C C 0.5551(4) 0.6768(2) 0.9784(2) 0.0305(13) Uani 1 1 d . . . . .
H01H H 0.583897 0.645141 0.980484 0.046 Uiso 1 1 calc R U . . .
H01I H 0.487700 0.673297 0.971197 0.046 Uiso 1 1 calc R U . . .
H01J H 0.574366 0.693508 1.010387 0.046 Uiso 1 1 calc R U . . .
C01D C 0.5849(4) 0.7050(2) 0.93676(19) 0.0255(11) Uani 1 1 d . . . . .
C01E C 0.6311(4) 0.6398(2) 0.63988(19) 0.0245(11) Uani 1 1 d . . . . .
H01K H 0.631116 0.669698 0.623420 0.029 Uiso 1 1 calc R U . . .
C01F C 0.4961(4) 0.5951(2) 0.8931(2) 0.0286(12) Uani 1 1 d . . . . .
F01G F 0.7497(4) 0.9530(2) 0.6209(2) 0.0896(18) Uani 1 1 d . . . . .
C01H C 0.5936(3) 0.7426(2) 0.6895(2) 0.0273(12) Uani 1 1 d . . . . .
H01L H 0.571197 0.716515 0.706073 0.033 Uiso 1 1 calc R U . . .
C01I C 1.0586(4) 0.59096(18) 0.5412(2) 0.0238(11) Uani 1 1 d . . . . .
C01J C 0.7698(4) 0.6368(2) 1.0164(2) 0.0334(13) Uani 1 1 d . . . . .
H01M H 0.773194 0.670431 1.013072 0.040 Uiso 1 1 calc R U . . .
C01K C 0.7839(3) 0.5992(2) 0.45936(19) 0.0255(11) Uani 1 1 d . . . . .
C01L C 0.9656(4) 0.69998(19) 0.49213(19) 0.0245(11) Uani 1 1 d . . . . .
C01M C 0.6493(4) 0.6969(2) 0.5322(2) 0.0269(12) Uani 1 1 d . . . . .
H01N H 0.699435 0.715465 0.549392 0.032 Uiso 1 1 calc R U . . .
C01N C 0.6666(3) 0.6540(2) 0.5110(2) 0.0246(11) Uani 1 1 d . . . . .
C01O C 0.7877(4) 0.5501(2) 0.4563(2) 0.0308(12) Uani 1 1 d . . . . .
H01O H 0.789038 0.531269 0.485546 0.037 Uiso 1 1 calc R U . . .
F01P F 0.9139(5) 0.4485(2) 0.7127(2) 0.103(2) Uani 1 1 d . . . . .
C01Q C 0.5751(4) 0.6038(2) 0.6158(2) 0.0288(12) Uani 1 1 d . . . . .
H01Q H 0.537348 0.609631 0.583825 0.035 Uiso 1 1 calc R U . . .
C01R C 0.9883(4) 0.6158(2) 0.8201(2) 0.0347(14) Uani 1 1 d . . . . .
H01R H 1.023995 0.624066 0.851992 0.042 Uiso 1 1 calc R U . . .
C01S C 1.2111(4) 0.5949(2) 0.5211(3) 0.0393(15) Uani 1 1 d . . . . .
H01S H 1.273922 0.604600 0.529587 0.047 Uiso 1 1 calc R U . . .
C01T C 0.9722(4) 0.74881(19) 0.5614(2) 0.0257(11) Uani 1 1 d . . . . .
C01U C 0.4810(4) 0.6555(2) 0.7665(2) 0.0307(12) Uani 1 1 d . . . . .
H01U H 0.503770 0.685219 0.780416 0.037 Uiso 1 1 calc R U . . .
C01V C 0.7676(4) 0.6077(2) 0.9747(2) 0.0301(12) Uani 1 1 d . . . . .
C01W C 1.0075(4) 0.7765(2) 0.6087(2) 0.0308(12) Uani 1 1 d . . . . .
H01P H 0.966257 0.771537 0.632574 0.046 Uiso 1 1 calc R U . . .
H01T H 1.009619 0.810467 0.600688 0.046 Uiso 1 1 calc R U . . .
H01V H 1.069803 0.765385 0.623650 0.046 Uiso 1 1 calc R U . . .
C01X C 1.0698(4) 0.6584(2) 0.6659(2) 0.0293(12) Uani 1 1 d . . . . .
H01X H 1.042140 0.687090 0.651595 0.035 Uiso 1 1 calc R U . . .
C01Y C 0.8846(4) 0.6609(2) 0.9220(2) 0.0283(12) Uani 1 1 d . . . . .
C01Z C 1.0885(4) 0.5731(2) 0.6624(2) 0.0358(14) Uani 1 1 d . . . . .
H01Z H 1.073567 0.543529 0.645706 0.043 Uiso 1 1 calc R U . . .
C020 C 0.5776(4) 0.7518(2) 0.8659(2) 0.0272(12) Uani 1 1 d . . . . .
C021 C 0.3886(4) 0.6108(3) 0.7002(2) 0.0376(15) Uani 1 1 d . . . . .
H021 H 0.347261 0.609609 0.668651 0.045 Uiso 1 1 calc R U . . .
C022 C 0.9597(4) 0.6362(2) 0.9504(2) 0.0348(13) Uani 1 1 d . . . . .
H022 H 0.949586 0.607366 0.966872 0.042 Uiso 1 1 calc R U . . .
C023 C 0.9508(4) 0.7515(2) 0.74072(19) 0.0260(11) Uani 1 1 d . . . . .
H023 H 0.979555 0.725567 0.727159 0.031 Uiso 1 1 calc R U . . .
C024 C 0.9019(4) 0.7038(2) 0.8991(2) 0.0338(13) Uani 1 1 d . . . . .
H024 H 0.852029 0.721009 0.879779 0.041 Uiso 1 1 calc R U . . .
C025 C 0.6643(4) 0.7608(2) 0.8977(2) 0.0273(12) Uani 1 1 d . . . . .
C026 C 0.7925(4) 0.5835(2) 0.56621(19) 0.0250(11) Uani 1 1 d . . . . .
H02A H 0.773497 0.596308 0.596707 0.030 Uiso 1 1 calc R U . . .
H02B H 0.750463 0.556890 0.553245 0.030 Uiso 1 1 calc R U . . .
C027 C 0.4072(4) 0.6134(2) 0.8820(2) 0.0340(13) Uani 1 1 d . . . . .
H027 H 0.388148 0.631691 0.852334 0.041 Uiso 1 1 calc R U . . .
C028 C 1.0029(4) 0.7915(2) 0.7563(2) 0.0306(12) Uani 1 1 d . . . . .
H028 H 1.065752 0.792675 0.752729 0.037 Uiso 1 1 calc R U . . .
C029 C 0.4746(4) 0.5703(2) 0.7715(2) 0.0335(13) Uani 1 1 d . . . . .
H029 H 0.492283 0.541403 0.789043 0.040 Uiso 1 1 calc R U . . .
C02A C 0.5923(4) 0.6275(2) 0.4841(2) 0.0313(13) Uani 1 1 d . . . . .
H02C H 0.603489 0.598191 0.468793 0.038 Uiso 1 1 calc R U . . .
C02B C 0.5349(4) 0.7793(2) 0.6738(2) 0.0333(13) Uani 1 1 d . . . . .
H02D H 0.473934 0.778757 0.680486 0.040 Uiso 1 1 calc R U . . .
C02C C 0.7774(4) 0.6265(2) 0.4157(2) 0.0294(12) Uani 1 1 d . . . . .
H02E H 0.771856 0.660207 0.417188 0.035 Uiso 1 1 calc R U . . .
C02D C 0.5422(4) 0.7778(2) 0.8175(2) 0.0316(13) Uani 1 1 d . . . . .
H02F H 0.585403 0.773387 0.794516 0.047 Uiso 1 1 calc R U . . .
H02G H 0.536829 0.811904 0.824427 0.047 Uiso 1 1 calc R U . . .
H02H H 0.481453 0.765214 0.801956 0.047 Uiso 1 1 calc R U . . .
C02E C 0.5033(4) 0.6441(2) 0.4800(2) 0.0333(13) Uani 1 1 d . . . . .
H02I H 0.453295 0.626128 0.461683 0.040 Uiso 1 1 calc R U . . .
C02F C 1.0209(4) 0.71423(19) 0.5392(2) 0.0256(11) Uani 1 1 d . . . . .
H02J H 1.080651 0.702317 0.553104 0.031 Uiso 1 1 calc R U . . .
C02G C 0.9289(4) 0.6485(2) 0.79372(19) 0.0264(12) Uani 1 1 d . . . . .
H02K H 0.923379 0.678828 0.808527 0.032 Uiso 1 1 calc R U . . .
F02H F 0.8303(5) 0.8840(2) 0.6429(2) 0.104(2) Uani 1 1 d . . . . .
C02I C 0.7632(4) 0.5872(2) 0.8689(2) 0.0263(11) Uani 1 1 d . . . . .
H02L H 0.781109 0.598969 0.837757 0.032 Uiso 1 1 calc R U . . .
H02M H 0.806766 0.561676 0.883151 0.032 Uiso 1 1 calc R U . . .
C02J C 0.5219(4) 0.5670(2) 0.9365(2) 0.0357(14) Uani 1 1 d . . . . .
H02N H 0.582272 0.553883 0.944706 0.043 Uiso 1 1 calc R U . . .
C02K C 1.1719(4) 0.6179(2) 0.7320(2) 0.0410(15) Uani 1 1 d . . . . .
H02O H 1.215108 0.618915 0.762912 0.049 Uiso 1 1 calc R U . . .
C02L C 1.0192(4) 0.8743(2) 0.7950(2) 0.0342(13) Uani 1 1 d . . . . .
H02P H 1.081826 0.871269 0.786355 0.041 Uiso 1 1 calc R U . . .
C02M C 0.7341(4) 0.7969(2) 0.8894(2) 0.0356(14) Uani 1 1 d . . . . .
H02Q H 0.709752 0.828989 0.892964 0.053 Uiso 1 1 calc R U . . .
H02R H 0.747123 0.793100 0.855550 0.053 Uiso 1 1 calc R U . . .
H02S H 0.791116 0.792375 0.914290 0.053 Uiso 1 1 calc R U . . .
C02N C 0.8717(4) 0.8253(2) 0.7812(2) 0.0328(13) Uani 1 1 d . . . . .
H02T H 0.841837 0.850308 0.795519 0.039 Uiso 1 1 calc R U . . .
C02O C 0.7858(4) 0.5554(3) 0.3674(2) 0.0409(15) Uani 1 1 d . . . . .
H02U H 0.787750 0.540372 0.336229 0.049 Uiso 1 1 calc R U . . .
C02P C 1.0307(4) 0.8787(2) 0.8521(2) 0.0392(14) Uani 1 1 d . . . . .
H02V H 1.071166 0.905740 0.863784 0.059 Uiso 1 1 calc R U . . .
H02W H 1.058284 0.849315 0.867935 0.059 Uiso 1 1 calc R U . . .
H02X H 0.970168 0.883734 0.861034 0.059 Uiso 1 1 calc R U . . .
C02Q C 0.8155(4) 0.7926(2) 0.5363(2) 0.0338(13) Uani 1 1 d . . . . .
H02Y H 0.756595 0.785604 0.513750 0.051 Uiso 1 1 calc R U . . .
H H 0.836978 0.824306 0.528584 0.051 Uiso 1 1 calc R U . . .
HA H 0.806797 0.791815 0.571191 0.051 Uiso 1 1 calc R U . . .
C02R C 1.1503(4) 0.6058(2) 0.5530(2) 0.0333(13) Uani 1 1 d . . . . .
H02Z H 1.171552 0.623420 0.582960 0.040 Uiso 1 1 calc R U . . .
C02S C 0.7896(4) 0.5281(2) 0.4103(2) 0.0389(14) Uani 1 1 d . . . . .
H02 H 0.793481 0.494350 0.408393 0.047 Uiso 1 1 calc R U . . .
C02T C 0.9727(5) 0.9193(2) 0.7697(3) 0.0456(16) Uani 1 1 d . . . . .
H1 H 0.913245 0.924217 0.780005 0.068 Uiso 1 1 calc R U . . .
HB H 0.962527 0.915574 0.733087 0.068 Uiso 1 1 calc R U . . .
HC H 1.012695 0.946958 0.779718 0.068 Uiso 1 1 calc R U . . .
C02U C 0.6280(4) 0.5545(2) 0.6861(2) 0.0312(13) Uani 1 1 d . . . . .
H2 H 0.629035 0.525008 0.703495 0.037 Uiso 1 1 calc R U . . .
C02V C 0.6797(4) 0.5921(2) 0.70839(19) 0.0249(11) Uani 1 1 d . . . . .
H3 H 0.713413 0.588308 0.741720 0.030 Uiso 1 1 calc R U . . .
F02W F 0.7606(6) 0.4553(2) 0.7032(3) 0.123(3) Uani 1 1 d . . . . .
C02X C 1.1795(5) 0.5699(2) 0.4769(3) 0.0409(16) Uani 1 1 d . . . . .
H4 H 1.220116 0.563455 0.454412 0.049 Uiso 1 1 calc R U . . .
C02Y C 1.1501(4) 0.5746(3) 0.7082(2) 0.0424(16) Uani 1 1 d . . . . .
H5 H 1.177272 0.546053 0.722979 0.051 Uiso 1 1 calc R U . . .
C02Z C 0.8910(4) 0.5979(2) 0.7269(2) 0.0283(12) Uani 1 1 d . . . . .
H6 H 0.860029 0.591870 0.693421 0.034 Uiso 1 1 calc R U . . .
C030 C 0.5589(4) 0.7135(2) 0.5286(2) 0.0325(13) Uani 1 1 d . . . . .
H030 H 0.547353 0.742809 0.543881 0.039 Uiso 1 1 calc R U . . .
C031 C 0.5737(4) 0.5593(2) 0.6379(2) 0.0325(13) Uani 1 1 d . . . . .
C032 C 0.5638(4) 0.8175(2) 0.6481(2) 0.0330(13) Uani 1 1 d . . . . .
C033 C 0.7679(5) 0.5587(2) 0.9806(2) 0.0400(15) Uani 1 1 d . . . . .
H033 H 0.769406 0.538487 0.952638 0.048 Uiso 1 1 calc R U . . .
C034 C 0.7097(4) 0.7779(2) 0.6571(2) 0.0279(12) Uani 1 1 d . . . . .
H034 H 0.770987 0.777598 0.650982 0.034 Uiso 1 1 calc R U . . .
C035 C 0.9644(4) 0.8301(2) 0.7772(2) 0.0301(12) Uani 1 1 d . . . . .
C036 C 1.0288(4) 0.5652(2) 0.4971(2) 0.0304(12) Uani 1 1 d . . . . .
H036 H 0.966359 0.554921 0.488497 0.036 Uiso 1 1 calc R U . . .
C3 C 1.0895(4) 0.5547(2) 0.4658(3) 0.0393(15) Uani 1 1 d . . . . .
H3A H 1.068782 0.536562 0.436131 0.047 Uiso 1 1 calc R U . . .
C038 C 0.9965(4) 0.5709(2) 0.8005(3) 0.0391(15) Uani 1 1 d . . . . .
C039 C 0.5223(4) 0.5174(2) 0.6113(2) 0.0422(16) Uani 1 1 d . . . . .
H039 H 0.513024 0.493518 0.637269 0.051 Uiso 1 1 calc R U . . .
C03A C 0.5293(4) 0.71815(19) 0.8896(2) 0.0246(11) Uani 1 1 d . . . . .
H03A H 0.469314 0.706132 0.876375 0.030 Uiso 1 1 calc R U . . .
C03B C 1.1317(4) 0.6595(2) 0.7117(2) 0.0357(14) Uani 1 1 d . . . . .
H03B H 1.146086 0.688912 0.728798 0.043 Uiso 1 1 calc R U . . .
C03C C 1.0484(4) 0.6539(3) 0.9546(2) 0.0435(16) Uani 1 1 d . . . . .
H03C H 1.098823 0.636601 0.973408 0.052 Uiso 1 1 calc R U . . .
C03D C 0.7658(5) 0.5393(3) 1.0273(3) 0.0518(19) Uani 1 1 d . . . . .
H03D H 0.764737 0.505611 1.031142 0.062 Uiso 1 1 calc R U . . .
C03E C 0.7792(5) 0.6040(2) 0.3697(2) 0.0392(15) Uani 1 1 d . . . . .
H03E H 0.775847 0.622522 0.340094 0.047 Uiso 1 1 calc R U . . .
C03F C 0.4203(4) 0.6542(3) 0.7199(2) 0.0362(14) Uani 1 1 d . . . . .
H03F H 0.401323 0.682813 0.702186 0.043 Uiso 1 1 calc R U . . .
C03G C 0.4862(4) 0.6866(2) 0.5024(2) 0.0346(14) Uani 1 1 d . . . . .
H03G H 0.424403 0.697521 0.499754 0.042 Uiso 1 1 calc R U . . .
C03H C 0.9475(4) 0.5627(2) 0.7517(2) 0.0348(14) Uani 1 1 d . . . . .
H03H H 0.953201 0.533035 0.735715 0.042 Uiso 1 1 calc R U . . .
C03I C 0.8238(4) 0.7845(2) 0.7645(2) 0.0281(12) Uani 1 1 d . . . . .
H03I H 0.760862 0.782399 0.767763 0.034 Uiso 1 1 calc R U . . .
C03J C 1.0648(4) 0.6960(3) 0.9320(2) 0.0438(16) Uani 1 1 d . . . . .
H03J H 1.126057 0.707738 0.935227 0.053 Uiso 1 1 calc R U . . .
C03K C 0.9906(4) 0.7213(2) 0.9044(2) 0.0376(14) Uani 1 1 d . . . . .
H03K H 1.001286 0.750693 0.889065 0.045 Uiso 1 1 calc R U . . .
C03L C 0.5095(5) 0.8792(3) 0.5820(3) 0.060(2) Uani 1 1 d . . . . .
H03L H 0.571195 0.892921 0.583951 0.090 Uiso 1 1 calc R U . . .
H03M H 0.462663 0.903910 0.571952 0.090 Uiso 1 1 calc R U . . .
H03N H 0.500210 0.853407 0.557078 0.090 Uiso 1 1 calc R U . . .
C03M C 0.3714(5) 0.5785(2) 0.9567(3) 0.0470(17) Uani 1 1 d . . . . .
H03O H 0.329695 0.573556 0.978916 0.056 Uiso 1 1 calc R U . . .
C03N C 0.3455(5) 0.6052(3) 0.9141(3) 0.0447(16) Uani 1 1 d . . . . .
H03P H 0.284991 0.618275 0.906276 0.054 Uiso 1 1 calc R U . . .
C03O C 0.6535(4) 0.8156(2) 0.6393(2) 0.0354(14) Uani 1 1 d . . . . .
H03Q H 0.675903 0.840316 0.620885 0.043 Uiso 1 1 calc R U . . .
C03P C 0.5010(5) 0.8596(2) 0.6324(2) 0.0435(16) Uani 1 1 d . . . . .
H03R H 0.435628 0.849223 0.630840 0.052 Uiso 1 1 calc R U . . .
C03Q C 0.4591(5) 0.5588(2) 0.9671(2) 0.0453(17) Uani 1 1 d . . . . .
H03S H 0.476333 0.539164 0.995962 0.054 Uiso 1 1 calc R U . . .
C03R C 0.4156(4) 0.5691(2) 0.7251(3) 0.0407(15) Uani 1 1 d . . . . .
H03T H 0.393818 0.539452 0.710587 0.049 Uiso 1 1 calc R U . . .
C03S C 0.7654(5) 0.5684(3) 1.0685(3) 0.0508(18) Uani 1 1 d . . . . .
H03U H 0.763839 0.554819 1.100423 0.061 Uiso 1 1 calc R U . . .
C03T C 1.0529(5) 0.5325(3) 0.8317(3) 0.056(2) Uani 1 1 d . . . . .
H03V H 1.057907 0.504284 0.809786 0.067 Uiso 1 1 calc R U . . .
C03U C 0.5789(5) 0.4939(3) 0.5764(3) 0.058(2) Uani 1 1 d . . . . .
H03W H 0.581614 0.515210 0.548024 0.087 Uiso 1 1 calc R U . . .
H03X H 0.549708 0.463775 0.563750 0.087 Uiso 1 1 calc R U . . .
H03Y H 0.641675 0.487699 0.594879 0.087 Uiso 1 1 calc R U . . .
C03V C 0.7671(4) 0.6167(3) 1.0629(2) 0.0407(15) Uani 1 1 d . . . . .
H03Z H 0.766525 0.636829 1.091075 0.049 Uiso 1 1 calc R U . . .
C03W C 0.4272(5) 0.5316(3) 0.5814(3) 0.061(2) Uani 1 1 d . . . . .
H03 H 0.393200 0.549330 0.603139 0.092 Uiso 1 1 calc R U . . .
HD H 0.392497 0.502836 0.568853 0.092 Uiso 1 1 calc R U . . .
HE H 0.434921 0.551709 0.552902 0.092 Uiso 1 1 calc R U . . .
C040 C 1.1488(5) 0.5500(3) 0.8540(3) 0.068(2) Uani 1 1 d . . . . .
H04A H 1.179047 0.561416 0.827064 0.102 Uiso 1 1 calc R U . . .
H04B H 1.184921 0.523800 0.871944 0.102 Uiso 1 1 calc R U . . .
H04C H 1.144652 0.576109 0.877458 0.102 Uiso 1 1 calc R U . . .
C041 C 0.5241(9) 0.8980(4) 0.6725(4) 0.107(4) Uani 1 1 d . . . . .
H04D H 0.523699 0.884115 0.705593 0.160 Uiso 1 1 calc R U . . .
H04E H 0.477956 0.923547 0.665823 0.160 Uiso 1 1 calc R U . . .
H04F H 0.585468 0.911124 0.671848 0.160 Uiso 1 1 calc R U . . .
C043 C 1.0041(6) 0.5170(3) 0.8750(3) 0.070(2) Uani 1 1 d . . . . .
H04G H 0.996431 0.544756 0.895758 0.106 Uiso 1 1 calc R U . . .
H04H H 1.041678 0.492888 0.895735 0.106 Uiso 1 1 calc R U . . .
H04I H 0.943289 0.503543 0.860838 0.106 Uiso 1 1 calc R U . . .

loop_
_atom_site_aniso_label
_atom_site_aniso_U_11
_atom_site_aniso_U_22
_atom_site_aniso_U_33
_atom_site_aniso_U_23
_atom_site_aniso_U_13
_atom_site_aniso_U_12
Ru1 0.0173(2) 0.0266(2) 0.0168(2) 0.00003(15) 0.00379(14) 0.00008(15)
Fe2 0.0196(4) 0.0279(4) 0.0176(4) -0.0011(3) 0.0050(3) 0.0012(3)
Fe1 0.0187(4) 0.0241(4) 0.0184(4) 0.0002(3) 0.0052(3) -0.0005(3)
P1 0.0209(6) 0.0270(7) 0.0208(7) -0.0005(5) 0.0043(5) -0.0015(5)
P2 0.0200(6) 0.0259(7) 0.0219(7) 0.0002(5) 0.0052(5) 0.0008(5)
P3 0.0226(7) 0.0282(7) 0.0211(7) 0.0008(5) 0.0052(5) 0.0003(5)
P4 0.0228(7) 0.0317(8) 0.0181(7) -0.0007(5) 0.0038(5) 0.0023(5)
P008 0.0249(7) 0.0453(9) 0.0269(8) 0.0033(6) 0.0023(6) -0.0037(6)
P009 0.0253(7) 0.0486(10) 0.0328(8) -0.0063(7) 0.0032(6) 0.0038(7)
P00A 0.0667(12) 0.0367(10) 0.0399(10) -0.0005(7) 0.0087(9) -0.0046(8)
P00B 0.0772(14) 0.0427(11) 0.0484(11) 0.0024(8) 0.0232(10) -0.0049(10)
F00C 0.041(2) 0.059(2) 0.0314(19) 0.0086(17) 0.0063(16) -0.0144(17)
F00D 0.055(2) 0.053(2) 0.0285(19) -0.0004(16) 0.0040(17) -0.0081(18)
F00E 0.0267(17) 0.052(2) 0.049(2) 0.0101(17) 0.0066(15) 0.0010(16)
F00F 0.0284(18) 0.056(2) 0.054(2) -0.0100(18) 0.0093(16) -0.0023(16)
F00G 0.041(2) 0.073(3) 0.041(2) -0.019(2) 0.0045(17) 0.0120(19)
F00H 0.0304(18) 0.050(2) 0.060(2) 0.0097(18) 0.0169(17) -0.0024(16)
F00I 0.072(3) 0.057(3) 0.035(2) -0.0014(18) 0.0030(19) 0.002(2)
F00J 0.040(2) 0.066(3) 0.045(2) 0.0167(19) 0.0056(17) 0.0115(18)
F00K 0.036(2) 0.057(3) 0.092(3) -0.023(2) 0.031(2) -0.0033(19)
F00L 0.044(2) 0.083(3) 0.055(3) -0.025(2) 0.0104(19) -0.020(2)
F00M 0.059(3) 0.055(3) 0.055(3) -0.013(2) 0.014(2) -0.006(2)
F00N 0.036(2) 0.078(3) 0.043(2) -0.016(2) 0.0052(17) -0.0127(19)
F00O 0.096(3) 0.035(2) 0.045(2) 0.0024(18) 0.010(2) -0.003(2)
N2 0.017(2) 0.016(2) 0.043(3) 0.0029(19) -0.010(2) 0.0004(17)
F00Q 0.040(2) 0.105(4) 0.055(3) 0.026(2) 0.000(2) 0.019(2)
N4 0.026(2) 0.029(3) 0.023(2) -0.0003(18) 0.0052(18) -0.0038(19)
N3 0.018(2) 0.032(3) 0.021(2) -0.0003(18) 0.0053(17) 0.0001(18)
F00T 0.080(3) 0.056(3) 0.063(3) 0.013(2) 0.018(2) -0.007(2)
N1 0.023(2) 0.031(3) 0.016(2) 0.0026(17) 0.0043(18) -0.0009(18)
F00V 0.080(3) 0.072(3) 0.058(3) 0.004(2) 0.026(2) -0.004(3)
F00W 0.104(4) 0.055(3) 0.047(3) 0.000(2) -0.016(3) -0.016(3)
F00X 0.064(3) 0.053(3) 0.098(4) -0.011(3) 0.003(3) 0.003(2)
N6 0.024(2) 0.025(2) 0.026(2) -0.0006(18) 0.0052(18) -0.0003(18)
F00Z 0.068(3) 0.069(3) 0.107(4) 0.021(3) -0.004(3) 0.002(3)
C1 0.017(2) 0.023(3) 0.023(3) 0.001(2) 0.001(2) -0.001(2)
N5 0.020(2) 0.027(2) 0.023(2) 0.0026(18) 0.0051(17) -0.0003(18)
C012 0.025(3) 0.032(3) 0.020(3) -0.007(2) 0.007(2) 0.003(2)
C013 0.020(3) 0.033(3) 0.020(3) 0.004(2) 0.001(2) 0.003(2)
C2 0.022(2) 0.029(3) 0.006(2) -0.0019(18) 0.0058(19) -0.001(2)
F015 0.116(4) 0.054(3) 0.074(3) 0.016(2) 0.036(3) -0.007(3)
C016 0.028(3) 0.026(3) 0.020(3) 0.008(2) 0.007(2) -0.001(2)
C017 0.027(3) 0.029(3) 0.028(3) 0.001(2) 0.008(2) 0.000(2)
C018 0.019(3) 0.039(3) 0.023(3) 0.001(2) 0.009(2) 0.001(2)
C019 0.025(3) 0.029(3) 0.018(3) 0.006(2) 0.007(2) -0.001(2)
C01A 0.035(3) 0.034(3) 0.026(3) 0.001(2) 0.013(2) 0.001(2)
C01B 0.030(3) 0.035(3) 0.022(3) -0.002(2) 0.009(2) 0.003(2)
C01C 0.027(3) 0.025(3) 0.042(3) -0.001(2) 0.011(3) 0.001(2)
C01D 0.027(3) 0.034(3) 0.017(3) -0.005(2) 0.009(2) 0.005(2)
C01E 0.026(3) 0.028(3) 0.020(3) 0.003(2) 0.004(2) -0.002(2)
C01F 0.031(3) 0.030(3) 0.026(3) -0.002(2) 0.009(2) -0.003(2)
F01G 0.083(4) 0.116(5) 0.078(4) -0.048(3) 0.038(3) -0.010(3)
C01H 0.017(2) 0.037(3) 0.026(3) 0.000(2) 0.001(2) 0.003(2)
C01I 0.026(3) 0.022(3) 0.027(3) 0.003(2) 0.012(2) 0.003(2)
C01J 0.032(3) 0.041(4) 0.025(3) 0.004(2) 0.003(2) 0.003(3)
C01K 0.018(2) 0.039(3) 0.021(3) -0.004(2) 0.008(2) -0.003(2)
C01L 0.026(3) 0.030(3) 0.020(3) 0.004(2) 0.010(2) -0.004(2)
C01M 0.027(3) 0.029(3) 0.025(3) 0.003(2) 0.004(2) 0.000(2)
C01N 0.019(2) 0.033(3) 0.022(3) 0.003(2) 0.004(2) -0.003(2)
C01O 0.027(3) 0.035(3) 0.032(3) 0.000(2) 0.008(2) -0.003(2)
F01P 0.146(6) 0.070(4) 0.080(4) -0.007(3) -0.008(4) -0.051(4)
C01Q 0.023(3) 0.042(3) 0.020(3) 0.002(2) -0.001(2) -0.005(2)
C01R 0.030(3) 0.046(4) 0.023(3) 0.000(2) -0.006(2) 0.004(3)
C01S 0.030(3) 0.040(4) 0.051(4) 0.006(3) 0.014(3) 0.005(3)
C01T 0.025(3) 0.026(3) 0.024(3) 0.002(2) 0.002(2) -0.007(2)
C01U 0.027(3) 0.039(3) 0.024(3) 0.001(2) 0.000(2) -0.005(2)
C01V 0.024(3) 0.037(3) 0.028(3) 0.005(2) 0.002(2) 0.000(2)
C01W 0.032(3) 0.029(3) 0.030(3) -0.004(2) 0.004(2) -0.006(2)
C01X 0.019(3) 0.042(3) 0.028(3) 0.000(2) 0.008(2) 0.002(2)
C01Y 0.024(3) 0.041(3) 0.020(3) -0.006(2) 0.003(2) 0.000(2)
C01Z 0.032(3) 0.039(4) 0.036(3) 0.000(3) 0.006(3) 0.008(3)
C020 0.030(3) 0.030(3) 0.024(3) -0.002(2) 0.009(2) 0.007(2)
C021 0.024(3) 0.064(4) 0.025(3) -0.005(3) 0.005(2) -0.004(3)
C022 0.028(3) 0.049(4) 0.026(3) -0.001(3) 0.002(2) 0.003(3)
C023 0.022(3) 0.035(3) 0.020(3) 0.000(2) 0.001(2) 0.001(2)
C024 0.033(3) 0.036(3) 0.030(3) -0.005(2) 0.004(2) 0.000(3)
C025 0.033(3) 0.027(3) 0.022(3) -0.004(2) 0.008(2) 0.007(2)
C026 0.024(3) 0.032(3) 0.020(3) -0.002(2) 0.008(2) -0.005(2)
C027 0.030(3) 0.038(3) 0.037(3) 0.003(3) 0.013(3) -0.004(3)
C028 0.021(3) 0.040(3) 0.031(3) 0.000(2) 0.006(2) -0.001(2)
C029 0.030(3) 0.035(3) 0.037(3) -0.002(3) 0.007(3) -0.004(2)
C02A 0.031(3) 0.036(3) 0.026(3) -0.002(2) 0.002(2) -0.002(2)
C02B 0.020(3) 0.050(4) 0.028(3) -0.003(3) 0.000(2) 0.002(2)
C02C 0.031(3) 0.040(3) 0.019(3) -0.004(2) 0.009(2) -0.005(2)
C02D 0.029(3) 0.038(3) 0.028(3) 0.003(2) 0.007(2) 0.006(2)
C02E 0.022(3) 0.050(4) 0.027(3) 0.000(3) 0.001(2) -0.003(3)
C02F 0.019(3) 0.026(3) 0.032(3) 0.004(2) 0.005(2) -0.005(2)
C02G 0.029(3) 0.035(3) 0.014(2) -0.002(2) 0.000(2) 0.003(2)
F02H 0.163(6) 0.079(4) 0.060(3) 0.025(3) 0.000(4) -0.050(4)
C02I 0.025(3) 0.029(3) 0.024(3) -0.005(2) 0.002(2) 0.006(2)
C02J 0.043(3) 0.030(3) 0.036(3) 0.003(2) 0.012(3) 0.001(3)
C02K 0.035(3) 0.056(4) 0.030(3) 0.002(3) 0.000(3) 0.001(3)
C02L 0.032(3) 0.046(4) 0.027(3) -0.008(3) 0.012(2) -0.012(3)
C02M 0.037(3) 0.039(4) 0.031(3) -0.005(3) 0.007(3) -0.003(3)
C02N 0.033(3) 0.038(3) 0.029(3) -0.009(2) 0.013(2) -0.004(3)
C02O 0.043(4) 0.057(4) 0.026(3) -0.012(3) 0.014(3) -0.008(3)
C02P 0.039(3) 0.047(4) 0.030(3) -0.005(3) 0.002(3) -0.005(3)
C02Q 0.038(3) 0.031(3) 0.033(3) -0.001(2) 0.010(3) 0.002(3)
C02R 0.028(3) 0.036(3) 0.036(3) 0.006(3) 0.007(2) 0.002(2)
C02S 0.042(4) 0.039(4) 0.037(3) -0.012(3) 0.011(3) -0.005(3)
C02T 0.056(4) 0.042(4) 0.040(4) 0.001(3) 0.011(3) -0.016(3)
C02U 0.023(3) 0.037(3) 0.032(3) 0.005(2) 0.002(2) -0.008(2)
C02V 0.022(3) 0.036(3) 0.016(3) 0.006(2) 0.005(2) 0.000(2)
F02W 0.190(7) 0.089(4) 0.120(5) 0.028(4) 0.107(5) 0.061(4)
C02X 0.050(4) 0.036(4) 0.046(4) 0.005(3) 0.033(3) 0.011(3)
C02Y 0.035(3) 0.050(4) 0.039(4) 0.007(3) -0.001(3) 0.013(3)
C02Z 0.022(3) 0.042(3) 0.020(3) -0.010(2) 0.000(2) -0.003(2)
C030 0.032(3) 0.034(3) 0.031(3) 0.005(2) 0.008(2) 0.006(2)
C031 0.025(3) 0.045(4) 0.027(3) 0.000(3) 0.005(2) -0.010(3)
C032 0.035(3) 0.036(3) 0.025(3) 0.001(2) 0.000(2) 0.012(3)
C033 0.051(4) 0.039(4) 0.027(3) 0.005(3) 0.001(3) 0.000(3)
C034 0.024(3) 0.036(3) 0.026(3) 0.007(2) 0.010(2) 0.005(2)
C035 0.027(3) 0.044(4) 0.020(3) -0.004(2) 0.005(2) -0.004(2)
C036 0.033(3) 0.032(3) 0.027(3) 0.000(2) 0.010(2) 0.001(2)
C3 0.043(4) 0.038(4) 0.042(4) -0.004(3) 0.020(3) 0.013(3)
C038 0.029(3) 0.036(4) 0.048(4) 0.003(3) -0.003(3) 0.007(3)
C039 0.037(3) 0.051(4) 0.038(4) -0.003(3) 0.004(3) -0.021(3)
C03A 0.019(2) 0.030(3) 0.027(3) -0.003(2) 0.011(2) 0.002(2)
C03B 0.026(3) 0.050(4) 0.030(3) -0.005(3) 0.004(2) 0.001(3)
C03C 0.029(3) 0.065(5) 0.033(4) -0.005(3) -0.002(3) 0.003(3)
C03D 0.067(5) 0.043(4) 0.040(4) 0.015(3) -0.004(3) -0.010(3)
C03E 0.049(4) 0.052(4) 0.019(3) -0.004(3) 0.011(3) -0.009(3)
C03F 0.026(3) 0.060(4) 0.023(3) 0.007(3) 0.005(2) -0.003(3)
C03G 0.027(3) 0.055(4) 0.022(3) 0.004(3) 0.004(2) 0.007(3)
C03H 0.031(3) 0.034(3) 0.037(3) -0.005(3) 0.000(3) 0.007(3)
C03I 0.019(3) 0.036(3) 0.031(3) -0.003(2) 0.008(2) -0.001(2)
C03J 0.027(3) 0.066(5) 0.039(4) -0.015(3) 0.006(3) -0.011(3)
C03K 0.036(3) 0.045(4) 0.033(3) -0.011(3) 0.010(3) -0.010(3)
C03L 0.053(5) 0.069(5) 0.056(5) 0.026(4) 0.004(4) 0.021(4)
C03M 0.057(4) 0.038(4) 0.055(4) 0.003(3) 0.033(4) -0.009(3)
C03N 0.033(3) 0.055(4) 0.053(4) 0.000(3) 0.024(3) -0.004(3)
C03O 0.041(3) 0.038(4) 0.029(3) 0.005(2) 0.009(3) 0.003(3)
C03P 0.045(4) 0.045(4) 0.038(4) 0.005(3) 0.003(3) 0.017(3)
C03Q 0.068(5) 0.039(4) 0.032(3) 0.007(3) 0.020(3) 0.004(3)
C03R 0.031(3) 0.047(4) 0.043(4) -0.011(3) 0.003(3) -0.006(3)
C03S 0.057(4) 0.061(5) 0.031(4) 0.009(3) -0.001(3) -0.006(4)
C03T 0.057(5) 0.049(4) 0.057(5) 0.009(4) -0.002(4) 0.017(4)
C03U 0.042(4) 0.056(5) 0.068(5) -0.028(4) -0.004(4) -0.007(3)
C03V 0.039(3) 0.055(4) 0.028(3) -0.001(3) 0.008(3) 0.003(3)
C03W 0.032(4) 0.079(6) 0.068(5) -0.025(4) -0.001(3) -0.019(4)
C040 0.042(4) 0.081(6) 0.075(6) 0.018(5) -0.003(4) 0.013(4)
C041 0.157(11) 0.075(7) 0.071(7) -0.020(5) -0.019(7) 0.071(7)
C043 0.077(6) 0.068(6) 0.066(6) 0.025(4) 0.012(5) 0.019(5)

loop_
_atom_type_symbol
_atom_type_description
_atom_type_scat_dispersion_real
_atom_type_scat_dispersion_imag
_atom_type_scat_source
C C 0.0137 0.0067 'International Tables Vol C Tables 4.2.6.8 and 6.1.1.4'
H H 0.0000 0.0000 'International Tables Vol C Tables 4.2.6.8 and 6.1.1.4'
F F 0.0583 0.0400 'International Tables Vol C Tables 4.2.6.8 and 6.1.1.4'
Fe Fe -0.2673 2.5550 'International Tables Vol C Tables 4.2.6.8 and 6.1.1.4'
N N 0.0241 0.0134 'International Tables Vol C Tables 4.2.6.8 and 6.1.1.4'
P P 0.2543 0.3332 'International Tables Vol C Tables 4.2.6.8 and 6.1.1.4'
Ru Ru -0.0760 2.5955 'International Tables Vol C Tables 4.2.6.8 and 6.1.1.4'

loop_
_geom_angle_atom_site_label_1
_geom_angle_atom_site_label_2
_geom_angle_atom_site_label_3
_geom_angle
_geom_angle_site_symmetry_1
_geom_angle_site_symmetry_3
_geom_angle_publ_flag
N4 Ru1 N3 85.26(18) . . ?
N4 Ru1 N6 177.20(17) . . ?
N4 Ru1 N5 91.14(17) . . ?
N3 Ru1 N6 92.10(17) . . ?
N3 Ru1 N5 176.21(16) . . ?
N6 Ru1 N5 91.51(17) . . ?
C1 Ru1 N4 89.40(19) . . ?
C1 Ru1 N3 92.56(18) . . ?
C1 Ru1 N6 89.79(19) . . ?
C1 Ru1 N5 88.59(18) . . ?
C1 Ru1 C2 178.1(2) . . ?
C2 Ru1 N4 91.81(19) . . ?
C2 Ru1 N3 88.96(18) . . ?
C2 Ru1 N6 89.07(19) . . ?
C2 Ru1 N5 89.96(18) . . ?
P3 Fe2 P4 82.89(6) . . ?
N2 Fe2 P3 91.54(13) . . ?
N2 Fe2 P4 91.86(13) . . ?
N2 Fe2 C012 131.8(2) . . ?
N2 Fe2 C01D 160.6(2) . . ?
N2 Fe2 C020 95.01(19) . . ?
N2 Fe2 C025 98.58(19) . . ?
N2 Fe2 C03A 124.65(19) . . ?
C012 Fe2 P3 136.65(16) . . ?
C012 Fe2 P4 93.46(15) . . ?
C012 Fe2 C020 64.5(2) . . ?
C012 Fe2 C025 38.3(2) . . ?
C01D Fe2 P3 99.60(16) . . ?
C01D Fe2 P4 105.20(16) . . ?
C01D Fe2 C012 39.7(2) . . ?
C01D Fe2 C020 65.6(2) . . ?
C01D Fe2 C025 65.5(2) . . ?
C01D Fe2 C03A 39.6(2) . . ?
C020 Fe2 P3 120.47(16) . . ?
C020 Fe2 P4 155.34(16) . . ?
C020 Fe2 C025 38.1(2) . . ?
C025 Fe2 P3 156.78(16) . . ?
C025 Fe2 P4 117.36(15) . . ?
C03A Fe2 P3 92.51(16) . . ?
C03A Fe2 P4 143.39(15) . . ?
C03A Fe2 C012 65.5(2) . . ?
C03A Fe2 C020 38.5(2) . . ?
C03A Fe2 C025 64.5(2) . . ?
P2 Fe1 P1 83.69(5) . . ?
N1 Fe1 P1 91.37(14) . . ?
N1 Fe1 P2 91.18(14) . . ?
N1 Fe1 C016 98.50(19) . . ?
N1 Fe1 C019 131.5(2) . . ?
N1 Fe1 C01L 160.3(2) . . ?
N1 Fe1 C01T 94.9(2) . . ?
N1 Fe1 C02F 124.5(2) . . ?
C016 Fe1 P1 117.81(15) . . ?
C016 Fe1 P2 155.94(15) . . ?
C019 Fe1 P1 94.05(15) . . ?
C019 Fe1 P2 137.29(15) . . ?
C019 Fe1 C016 38.2(2) . . ?
C019 Fe1 C01T 64.6(2) . . ?
C01L Fe1 P1 105.79(15) . . ?
C01L Fe1 P2 100.13(16) . . ?
C01L Fe1 C016 65.1(2) . . ?
C01L Fe1 C019 39.5(2) . . ?
C01L Fe1 C01T 65.5(2) . . ?
C01T Fe1 P1 155.82(15) . . ?
C01T Fe1 P2 119.43(15) . . ?
C01T Fe1 C016 38.1(2) . . ?
C02F Fe1 P1 143.98(16) . . ?
C02F Fe1 P2 91.76(15) . . ?
C02F Fe1 C016 64.6(2) . . ?
C02F Fe1 C019 65.7(2) . . ?
C02F Fe1 C01L 39.8(2) . . ?
C02F Fe1 C01T 38.6(2) . . ?
C01K P1 Fe1 121.56(17) . . ?
C01K P1 C01N 103.6(2) . . ?
C01K P1 C026 105.3(3) . . ?
C01N P1 Fe1 116.00(18) . . ?
C01N P1 C026 105.9(2) . . ?
C026 P1 Fe1 103.12(18) . . ?
C013 P2 Fe1 115.87(19) . . ?
C013 P2 C017 106.4(3) . . ?
C013 P2 C01I 101.6(2) . . ?
C017 P2 Fe1 108.75(18) . . ?
C01I P2 Fe1 117.17(17) . . ?
C01I P2 C017 106.1(2) . . ?
C018 P3 Fe2 115.15(19) . . ?
C018 P3 C01B 106.1(3) . . ?
C01B P3 Fe2 109.06(19) . . ?
C01F P3 Fe2 116.59(19) . . ?
C01F P3 C018 101.6(2) . . ?
C01F P3 C01B 107.5(3) . . ?
C01V P4 Fe2 120.68(19) . . ?
C01Y P4 Fe2 115.9(2) . . ?
C01Y P4 C01V 103.5(3) . . ?
C01Y P4 C02I 106.7(3) . . ?
C02I P4 Fe2 103.30(18) . . ?
C02I P4 C01V 105.7(3) . . ?
F00C P008 F00E 89.6(2) . . ?
F00D P008 F00C 90.2(2) . . ?
F00D P008 F00E 89.1(2) . . ?
F00H P008 F00C 179.4(2) . . ?
F00H P008 F00D 89.5(2) . . ?
F00H P008 F00E 89.8(2) . . ?
F00J P008 F00C 90.3(2) . . ?
F00J P008 F00D 90.4(2) . . ?
F00J P008 F00E 179.4(3) . . ?
F00J P008 F00H 90.2(2) . . ?
F00N P008 F00C 89.5(2) . . ?
F00N P008 F00D 178.8(2) . . ?
F00N P008 F00E 89.8(2) . . ?
F00N P008 F00H 90.8(2) . . ?
F00N P008 F00J 90.8(2) . . ?
F00G P009 F00F 89.7(2) . . ?
F00I P009 F00F 89.1(2) . . ?
F00I P009 F00G 89.5(2) . . ?
F00I P009 F00K 89.4(3) . . ?
F00K P009 F00F 89.9(2) . . ?
F00K P009 F00G 178.9(3) . . ?
F00L P009 F00F 179.6(3) . . ?
F00L P009 F00G 90.5(2) . . ?
F00L P009 F00I 90.5(3) . . ?
F00L P009 F00K 89.9(2) . . ?
F00Q P009 F00F 90.1(3) . . ?
F00Q P009 F00G 89.9(2) . . ?
F00Q P009 F00I 179.1(3) . . ?
F00Q P009 F00K 91.1(3) . . ?
F00Q P009 F00L 90.2(3) . . ?
F00M P00A F00X 89.8(2) . . ?
F00O P00A F00M 90.4(2) . . ?
F00O P00A F00W 88.9(2) . . ?
F00O P00A F00X 88.2(3) . . ?
F00W P00A F00M 178.6(3) . . ?
F00W P00A F00X 91.4(3) . . ?
F01G P00A F00M 89.8(3) . . ?
F01G P00A F00O 90.1(3) . . ?
F01G P00A F00W 88.9(3) . . ?
F01G P00A F00X 178.2(3) . . ?
F02H P00A F00M 90.5(3) . . ?
F02H P00A F00O 177.4(4) . . ?
F02H P00A F00W 90.3(3) . . ?
F02H P00A F00X 89.3(4) . . ?
F02H P00A F01G 92.4(4) . . ?
F00T P00B F00Z 89.1(3) . . ?
F00V P00B F00T 89.3(3) . . ?
F00V P00B F00Z 88.3(3) . . ?
F00V P00B F015 90.8(3) . . ?
F015 P00B F00T 178.7(3) . . ?
F015 P00B F00Z 89.5(3) . . ?
F01P P00B F00T 90.2(3) . . ?
F01P P00B F00V 91.9(3) . . ?
F01P P00B F00Z 179.2(3) . . ?
F01P P00B F015 91.2(3) . . ?
F01P P00B F02W 90.3(4) . . ?
F02W P00B F00T 90.3(3) . . ?
F02W P00B F00V 177.8(4) . . ?
F02W P00B F00Z 89.5(4) . . ?
F02W P00B F015 89.6(3) . . ?
C2 N2 Fe2 179.1(4) . . ?
C01H N4 Ru1 123.5(4) . . ?
C034 N4 Ru1 120.3(4) . . ?
C034 N4 C01H 116.0(5) . . ?
C023 N3 Ru1 124.0(4) . . ?
C023 N3 C03I 116.2(5) . . ?
C03I N3 Ru1 119.6(3) . . ?
C1 N1 Fe1 177.8(5) . . ?
C02G N6 Ru1 119.4(4) . . ?
C02Z N6 Ru1 124.0(4) . . ?
C02Z N6 C02G 116.5(5) . . ?
N1 C1 Ru1 176.6(5) . . ?
C01E N5 Ru1 119.7(4) . . ?
C01E N5 C02V 116.8(5) . . ?
C02V N5 Ru1 123.4(3) . . ?
Fe2 C012 H012 123.3 . . ?
C01D C012 Fe2 69.5(3) . . ?
C01D C012 H012 125.4 . . ?
C025 C012 Fe2 73.3(3) . . ?
C025 C012 H012 125.4 . . ?
C025 C012 C01D 109.1(5) . . ?
C01X C013 P2 121.0(4) . . ?
C01X C013 C01Z 120.0(5) . . ?
C01Z C013 P2 118.8(4) . . ?
N2 C2 Ru1 177.9(5) . . ?
C019 C016 Fe1 68.3(3) . . ?
C019 C016 C01T 107.7(5) . . ?
C019 C016 C02Q 126.4(5) . . ?
C01T C016 Fe1 70.0(3) . . ?
C01T C016 C02Q 125.7(5) . . ?
C02Q C016 Fe1 130.8(4) . . ?
P2 C017 H01A 109.2 . . ?
P2 C017 H01B 109.2 . . ?
H01A C017 H01B 107.9 . . ?
C026 C017 P2 111.9(4) . . ?
C026 C017 H01A 109.2 . . ?
C026 C017 H01B 109.2 . . ?
C01U C018 P3 121.2(4) . . ?
C01U C018 C029 119.2(5) . . ?
C029 C018 P3 119.4(4) . . ?
Fe1 C019 H019 122.8 . . ?
C016 C019 Fe1 73.5(3) . . ?
C016 C019 H019 125.5 . . ?
C016 C019 C01L 109.1(5) . . ?
C01L C019 Fe1 69.8(3) . . ?
C01L C019 H019 125.5 . . ?
H01C C01A H01D 109.5 . . ?
H01C C01A H01E 109.5 . . ?
H01D C01A H01E 109.5 . . ?
C01L C01A H01C 109.5 . . ?
C01L C01A H01D 109.5 . . ?
C01L C01A H01E 109.5 . . ?
P3 C01B H01F 109.3 . . ?
P3 C01B H01G 109.3 . . ?
H01F C01B H01G 108.0 . . ?
C02I C01B P3 111.6(4) . . ?
C02I C01B H01F 109.3 . . ?
C02I C01B H01G 109.3 . . ?
H01H C01C H01I 109.5 . . ?
H01H C01C H01J 109.5 . . ?
H01I C01C H01J 109.5 . . ?
C01D C01C H01H 109.5 . . ?
C01D C01C H01I 109.5 . . ?
C01D C01C H01J 109.5 . . ?
C012 C01D Fe2 70.8(3) . . ?
C012 C01D C01C 125.9(5) . . ?
C01C C01D Fe2 132.1(4) . . ?
C03A C01D Fe2 70.3(3) . . ?
C03A C01D C012 106.0(5) . . ?
C03A C01D C01C 127.1(5) . . ?
N5 C01E H01K 118.4 . . ?
N5 C01E C01Q 123.1(5) . . ?
C01Q C01E H01K 118.4 . . ?
C027 C01F P3 118.1(4) . . ?
C027 C01F C02J 118.7(5) . . ?
C02J C01F P3 122.7(4) . . ?
N4 C01H H01L 118.2 . . ?
N4 C01H C02B 123.7(5) . . ?
C02B C01H H01L 118.2 . . ?
C02R C01I P2 119.0(4) . . ?
C02R C01I C036 119.0(5) . . ?
C036 C01I P2 121.3(4) . . ?
C01V C01J H01M 119.9 . . ?
C01V C01J C03V 120.1(6) . . ?
C03V C01J H01M 119.9 . . ?
C01O C01K P1 122.5(4) . . ?
C01O C01K C02C 119.5(5) . . ?
C02C C01K P1 118.0(4) . . ?
C019 C01L Fe1 70.7(3) . . ?
C019 C01L C01A 126.1(5) . . ?
C019 C01L C02F 106.2(5) . . ?
C01A C01L Fe1 132.2(4) . . ?
C02F C01L Fe1 69.7(3) . . ?
C02F C01L C01A 126.9(5) . . ?
C01N C01M H01N 119.6 . . ?
C01N C01M C030 120.8(5) . . ?
C030 C01M H01N 119.6 . . ?
C01M C01N P1 121.1(4) . . ?
C01M C01N C02A 119.3(5) . . ?
C02A C01N P1 119.6(4) . . ?
C01K C01O H01O 119.9 . . ?
C01K C01O C02S 120.1(6) . . ?
C02S C01O H01O 119.9 . . ?
C01E C01Q H01Q 119.7 . . ?
C031 C01Q C01E 120.7(5) . . ?
C031 C01Q H01Q 119.7 . . ?
C02G C01R H01R 119.9 . . ?
C02G C01R C038 120.2(5) . . ?
C038 C01R H01R 119.9 . . ?
C02R C01S H01S 120.1 . . ?
C02X C01S H01S 120.1 . . ?
C02X C01S C02R 119.8(6) . . ?
C016 C01T Fe1 71.9(3) . . ?
C016 C01T C01W 125.0(5) . . ?
C01W C01T Fe1 129.5(4) . . ?
C02F C01T Fe1 68.1(3) . . ?
C02F C01T C016 108.1(5) . . ?
C02F C01T C01W 126.7(5) . . ?
C018 C01U H01U 119.8 . . ?
C018 C01U C03F 120.5(6) . . ?
C03F C01U H01U 119.8 . . ?
C01J C01V P4 118.3(5) . . ?
C033 C01V P4 122.2(5) . . ?
C033 C01V C01J 119.4(5) . . ?
C01T C01W H01P 109.5 . . ?
C01T C01W H01T 109.5 . . ?
C01T C01W H01V 109.5 . . ?
H01P C01W H01T 109.5 . . ?
H01P C01W H01V 109.5 . . ?
H01T C01W H01V 109.5 . . ?
C013 C01X H01X 120.0 . . ?
C013 C01X C03B 119.9(6) . . ?
C03B C01X H01X 120.0 . . ?
C022 C01Y P4 120.0(5) . . ?
C024 C01Y P4 121.7(4) . . ?
C024 C01Y C022 118.3(5) . . ?
C013 C01Z H01Z 120.2 . . ?
C02Y C01Z C013 119.6(6) . . ?
C02Y C01Z H01Z 120.2 . . ?
C025 C020 Fe2 72.0(3) . . ?
C025 C020 C02D 124.3(5) . . ?
C02D C020 Fe2 129.4(4) . . ?
C03A C020 Fe2 68.7(3) . . ?
C03A C020 C025 108.4(5) . . ?
C03A C020 C02D 127.1(5) . . ?
C03F C021 H021 119.4 . . ?
C03R C021 H021 119.4 . . ?
C03R C021 C03F 121.2(6) . . ?
C01Y C022 H022 119.9 . . ?
C03C C022 C01Y 120.2(6) . . ?
C03C C022 H022 119.9 . . ?
N3 C023 H023 118.4 . . ?
N3 C023 C028 123.2(5) . . ?
C028 C023 H023 118.4 . . ?
C01Y C024 H024 119.6 . . ?
C03K C024 C01Y 120.8(6) . . ?
C03K C024 H024 119.6 . . ?
C012 C025 Fe2 68.3(3) . . ?
C012 C025 C020 107.3(5) . . ?
C012 C025 C02M 126.1(5) . . ?
C020 C025 Fe2 69.8(3) . . ?
C020 C025 C02M 126.4(5) . . ?
C02M C025 Fe2 130.5(4) . . ?
P1 C026 H02A 109.7 . . ?
P1 C026 H02B 109.7 . . ?
C017 C026 P1 109.7(4) . . ?
C017 C026 H02A 109.7 . . ?
C017 C026 H02B 109.7 . . ?
H02A C026 H02B 108.2 . . ?
C01F C027 H027 119.7 . . ?
C01F C027 C03N 120.5(6) . . ?
C03N C027 H027 119.7 . . ?
C023 C028 H028 119.7 . . ?
C023 C028 C035 120.6(5) . . ?
C035 C028 H028 119.7 . . ?
C018 C029 H029 120.0 . . ?
C03R C029 C018 120.1(6) . . ?
C03R C029 H029 120.0 . . ?
C01N C02A H02C 120.0 . . ?
C02E C02A C01N 120.0(6) . . ?
C02E C02A H02C 120.0 . . ?
C01H C02B H02D 119.9 . . ?
C01H C02B C032 120.2(5) . . ?
C032 C02B H02D 119.9 . . ?
C01K C02C H02E 120.1 . . ?
C01K C02C C03E 119.7(6) . . ?
C03E C02C H02E 120.1 . . ?
C020 C02D H02F 109.5 . . ?
C020 C02D H02G 109.5 . . ?
C020 C02D H02H 109.5 . . ?
H02F C02D H02G 109.5 . . ?
H02F C02D H02H 109.5 . . ?
H02G C02D H02H 109.5 . . ?
C02A C02E H02I 119.8 . . ?
C02A C02E C03G 120.5(6) . . ?
C03G C02E H02I 119.8 . . ?
Fe1 C02F H02J 122.3 . . ?
C01L C02F Fe1 70.5(3) . . ?
C01L C02F H02J 125.6 . . ?
C01T C02F Fe1 73.3(3) . . ?
C01T C02F C01L 108.9(5) . . ?
C01T C02F H02J 125.6 . . ?
N6 C02G C01R 123.2(5) . . ?
N6 C02G H02K 118.4 . . ?
C01R C02G H02K 118.4 . . ?
P4 C02I H02L 109.8 . . ?
P4 C02I H02M 109.8 . . ?
C01B C02I P4 109.6(4) . . ?
C01B C02I H02L 109.8 . . ?
C01B C02I H02M 109.8 . . ?
H02L C02I H02M 108.2 . . ?
C01F C02J H02N 120.2 . . ?
C03Q C02J C01F 119.6(6) . . ?
C03Q C02J H02N 120.2 . . ?
C02Y C02K H02O 119.6 . . ?
C03B C02K H02O 119.6 . . ?
C03B C02K C02Y 120.9(6) . . ?
C02P C02L H02P 108.5 . . ?
C02P C02L C02T 109.9(5) . . ?
C02T C02L H02P 108.5 . . ?
C035 C02L H02P 108.5 . . ?
C035 C02L C02P 109.9(5) . . ?
C035 C02L C02T 111.6(5) . . ?
C025 C02M H02Q 109.5 . . ?
C025 C02M H02R 109.5 . . ?
C025 C02M H02S 109.5 . . ?
H02Q C02M H02R 109.5 . . ?
H02Q C02M H02S 109.5 . . ?
H02R C02M H02S 109.5 . . ?
C035 C02N H02T 119.9 . . ?
C03I C02N H02T 119.9 . . ?
C03I C02N C035 120.2(5) . . ?
C02S C02O H02U 119.9 . . ?
C03E C02O H02U 119.9 . . ?
C03E C02O C02S 120.3(6) . . ?
C02L C02P H02V 109.5 . . ?
C02L C02P H02W 109.5 . . ?
C02L C02P H02X 109.5 . . ?
H02V C02P H02W 109.5 . . ?
H02V C02P H02X 109.5 . . ?
H02W C02P H02X 109.5 . . ?
C016 C02Q H02Y 109.5 . . ?
C016 C02Q H 109.5 . . ?
C016 C02Q HA 109.5 . . ?
H02Y C02Q H 109.5 . . ?
H02Y C02Q HA 109.5 . . ?
H C02Q HA 109.5 . . ?
C01I C02R C01S 120.2(6) . . ?
C01I C02R H02Z 119.9 . . ?
C01S C02R H02Z 119.9 . . ?
C01O C02S H02 120.0 . . ?
C02O C02S C01O 120.1(6) . . ?
C02O C02S H02 120.0 . . ?
C02L C02T H1 109.5 . . ?
C02L C02T HB 109.5 . . ?
C02L C02T HC 109.5 . . ?
H1 C02T HB 109.5 . . ?
H1 C02T HC 109.5 . . ?
HB C02T HC 109.5 . . ?
C02V C02U H2 119.8 . . ?
C02V C02U C031 120.4(5) . . ?
C031 C02U H2 119.8 . . ?
N5 C02V C02U 123.0(5) . . ?
N5 C02V H3 118.5 . . ?
C02U C02V H3 118.5 . . ?
C01S C02X H4 120.1 . . ?
C3 C02X C01S 119.7(6) . . ?
C3 C02X H4 120.1 . . ?
C01Z C02Y H5 120.1 . . ?
C02K C02Y C01Z 119.8(6) . . ?
C02K C02Y H5 120.1 . . ?
N6 C02Z H6 118.3 . . ?
N6 C02Z C03H 123.4(5) . . ?
C03H C02Z H6 118.3 . . ?
C01M C030 H030 120.4 . . ?
C03G C030 C01M 119.1(6) . . ?
C03G C030 H030 120.4 . . ?
C01Q C031 C02U 115.8(5) . . ?
C01Q C031 C039 123.0(5) . . ?
C02U C031 C039 121.1(6) . . ?
C02B C032 C03P 120.9(6) . . ?
C03O C032 C02B 116.7(5) . . ?
C03O C032 C03P 122.3(6) . . ?
C01V C033 H033 120.1 . . ?
C01V C033 C03D 119.7(6) . . ?
C03D C033 H033 120.1 . . ?
N4 C034 H034 118.3 . . ?
N4 C034 C03O 123.4(5) . . ?
C03O C034 H034 118.3 . . ?
C028 C035 C02L 122.3(5) . . ?
C028 C035 C02N 116.0(5) . . ?
C02N C035 C02L 121.6(5) . . ?
C01I C036 H036 119.9 . . ?
C3 C036 C01I 120.3(6) . . ?
C3 C036 H036 119.9 . . ?
C02X C3 C036 120.9(6) . . ?
C02X C3 H3A 119.6 . . ?
C036 C3 H3A 119.6 . . ?
C01R C038 C03H 116.5(5) . . ?
C01R C038 C03T 120.8(6) . . ?
C03H C038 C03T 122.7(6) . . ?
C031 C039 H039 108.2 . . ?
C031 C039 C03U 110.4(5) . . ?
C031 C039 C03W 112.2(6) . . ?
C03U C039 H039 108.2 . . ?
C03U C039 C03W 109.6(6) . . ?
C03W C039 H039 108.2 . . ?
Fe2 C03A H03A 123.3 . . ?
C01D C03A Fe2 70.1(3) . . ?
C01D C03A H03A 125.4 . . ?
C020 C03A Fe2 72.7(3) . . ?
C020 C03A C01D 109.1(5) . . ?
C020 C03A H03A 125.4 . . ?
C01X C03B H03B 120.1 . . ?
C02K C03B C01X 119.8(6) . . ?
C02K C03B H03B 120.1 . . ?
C022 C03C H03C 119.4 . . ?
C03J C03C C022 121.1(6) . . ?
C03J C03C H03C 119.4 . . ?
C033 C03D H03D 119.7 . . ?
C03S C03D C033 120.7(7) . . ?
C03S C03D H03D 119.7 . . ?
C02C C03E H03E 119.9 . . ?
C02O C03E C02C 120.2(6) . . ?
C02O C03E H03E 119.9 . . ?
C01U C03F H03F 120.5 . . ?
C021 C03F C01U 118.9(6) . . ?
C021 C03F H03F 120.5 . . ?
C02E C03G C030 120.3(5) . . ?
C02E C03G H03G 119.9 . . ?
C030 C03G H03G 119.9 . . ?
C02Z C03H C038 119.9(5) . . ?
C02Z C03H H03H 120.1 . . ?
C038 C03H H03H 120.1 . . ?
N3 C03I C02N 123.7(5) . . ?
N3 C03I H03I 118.1 . . ?
C02N C03I H03I 118.1 . . ?
C03C C03J H03J 120.3 . . ?
C03C C03J C03K 119.4(6) . . ?
C03K C03J H03J 120.3 . . ?
C024 C03K C03J 120.2(6) . . ?
C024 C03K H03K 119.9 . . ?
C03J C03K H03K 119.9 . . ?
H03L C03L H03M 109.5 . . ?
H03L C03L H03N 109.5 . . ?
H03M C03L H03N 109.5 . . ?
C03P C03L H03L 109.5 . . ?
C03P C03L H03M 109.5 . . ?
C03P C03L H03N 109.5 . . ?
C03N C03M H03O 120.4 . . ?
C03N C03M C03Q 119.2(6) . . ?
C03Q C03M H03O 120.4 . . ?
C027 C03N H03P 119.7 . . ?
C03M C03N C027 120.5(6) . . ?
C03M C03N H03P 119.7 . . ?
C032 C03O H03Q 120.0 . . ?
C034 C03O C032 120.0(6) . . ?
C034 C03O H03Q 120.0 . . ?
C032 C03P H03R 108.5 . . ?
C032 C03P C041 108.1(6) . . ?
C03L C03P C032 112.9(6) . . ?
C03L C03P H03R 108.5 . . ?
C03L C03P C041 110.3(8) . . ?
C041 C03P H03R 108.5 . . ?
C02J C03Q C03M 121.3(6) . . ?
C02J C03Q H03S 119.3 . . ?
C03M C03Q H03S 119.3 . . ?
C021 C03R C029 120.1(6) . . ?
C021 C03R H03T 120.0 . . ?
C029 C03R H03T 120.0 . . ?
C03D C03S H03U 120.2 . . ?
C03V C03S C03D 119.6(6) . . ?
C03V C03S H03U 120.2 . . ?
C038 C03T H03V 109.0 . . ?
C038 C03T C043 109.7(6) . . ?
C040 C03T C038 111.4(7) . . ?
C040 C03T H03V 109.0 . . ?
C040 C03T C043 108.8(7) . . ?
C043 C03T H03V 109.0 . . ?
C039 C03U H03W 109.5 . . ?
C039 C03U H03X 109.5 . . ?
C039 C03U H03Y 109.5 . . ?
H03W C03U H03X 109.5 . . ?
H03W C03U H03Y 109.5 . . ?
H03X C03U H03Y 109.5 . . ?
C01J C03V H03Z 119.8 . . ?
C03S C03V C01J 120.5(6) . . ?
C03S C03V H03Z 119.8 . . ?
C039 C03W H03 109.5 . . ?
C039 C03W HD 109.5 . . ?
C039 C03W HE 109.5 . . ?
H03 C03W HD 109.5 . . ?
H03 C03W HE 109.5 . . ?
HD C03W HE 109.5 . . ?
C03T C040 H04A 109.5 . . ?
C03T C040 H04B 109.5 . . ?
C03T C040 H04C 109.5 . . ?
H04A C040 H04B 109.5 . . ?
H04A C040 H04C 109.5 . . ?
H04B C040 H04C 109.5 . . ?
C03P C041 H04D 109.5 . . ?
C03P C041 H04E 109.5 . . ?
C03P C041 H04F 109.5 . . ?
H04D C041 H04E 109.5 . . ?
H04D C041 H04F 109.5 . . ?
H04E C041 H04F 109.5 . . ?
C03T C043 H04G 109.5 . . ?
C03T C043 H04H 109.5 . . ?
C03T C043 H04I 109.5 . . ?
H04G C043 H04H 109.5 . . ?
H04G C043 H04I 109.5 . . ?
H04H C043 H04I 109.5 . . ?

loop_
_geom_bond_atom_site_label_1
_geom_bond_atom_site_label_2
_geom_bond_distance
_geom_bond_site_symmetry_2
_geom_bond_publ_flag
Ru1 N4 2.080(5) . ?
Ru1 N3 2.101(4) . ?
Ru1 N6 2.104(4) . ?
Ru1 C1 2.020(5) . ?
Ru1 N5 2.110(4) . ?
Ru1 C2 2.027(4) . ?
Fe2 P3 2.2740(16) . ?
Fe2 P4 2.2766(16) . ?
Fe2 N2 1.912(5) . ?
Fe2 C012 2.123(5) . ?
Fe2 C01D 2.105(5) . ?
Fe2 C020 2.160(5) . ?
Fe2 C025 2.189(6) . ?
Fe2 C03A 2.108(5) . ?
Fe1 P1 2.2746(15) . ?
Fe1 P2 2.2683(15) . ?
Fe1 N1 1.925(4) . ?
Fe1 C016 2.188(5) . ?
Fe1 C019 2.119(5) . ?
Fe1 C01L 2.108(5) . ?
Fe1 C01T 2.164(5) . ?
Fe1 C02F 2.097(5) . ?
P1 C01K 1.827(5) . ?
P1 C01N 1.828(5) . ?
P1 C026 1.832(5) . ?
P2 C013 1.820(5) . ?
P2 C017 1.841(6) . ?
P2 C01I 1.825(5) . ?
P3 C018 1.818(6) . ?
P3 C01B 1.839(6) . ?
P3 C01F 1.817(6) . ?
P4 C01V 1.828(6) . ?
P4 C01Y 1.816(6) . ?
P4 C02I 1.827(5) . ?
P008 F00C 1.600(4) . ?
P008 F00D 1.598(4) . ?
P008 F00E 1.605(4) . ?
P008 F00H 1.597(4) . ?
P008 F00J 1.589(4) . ?
P008 F00N 1.587(4) . ?
P009 F00F 1.602(4) . ?
P009 F00G 1.601(4) . ?
P009 F00I 1.596(4) . ?
P009 F00K 1.596(4) . ?
P009 F00L 1.584(4) . ?
P009 F00Q 1.581(4) . ?
P00A F00M 1.594(4) . ?
P00A F00O 1.592(4) . ?
P00A F00W 1.592(5) . ?
P00A F00X 1.594(5) . ?
P00A F01G 1.588(5) . ?
P00A F02H 1.584(5) . ?
P00B F00T 1.593(5) . ?
P00B F00V 1.582(5) . ?
P00B F00Z 1.611(6) . ?
P00B F015 1.589(5) . ?
P00B F01P 1.575(6) . ?
P00B F02W 1.575(6) . ?
N2 C2 1.173(7) . ?
N4 C01H 1.355(7) . ?
N4 C034 1.349(7) . ?
N3 C023 1.348(7) . ?
N3 C03I 1.350(7) . ?
N1 C1 1.152(7) . ?
N6 C02G 1.357(7) . ?
N6 C02Z 1.331(7) . ?
N5 C01E 1.331(7) . ?
N5 C02V 1.357(7) . ?
C012 H012 0.9500 . ?
C012 C01D 1.436(8) . ?
C012 C025 1.418(8) . ?
C013 C01X 1.388(8) . ?
C013 C01Z 1.397(8) . ?
C016 C019 1.411(7) . ?
C016 C01T 1.421(7) . ?
C016 C02Q 1.488(8) . ?
C017 H01A 0.9900 . ?
C017 H01B 0.9900 . ?
C017 C026 1.536(7) . ?
C018 C01U 1.384(8) . ?
C018 C029 1.394(8) . ?
C019 H019 0.9500 . ?
C019 C01L 1.428(7) . ?
C01A H01C 0.9800 . ?
C01A H01D 0.9800 . ?
C01A H01E 0.9800 . ?
C01A C01L 1.503(7) . ?
C01B H01F 0.9900 . ?
C01B H01G 0.9900 . ?
C01B C02I 1.526(8) . ?
C01C H01H 0.9800 . ?
C01C H01I 0.9800 . ?
C01C H01J 0.9800 . ?
C01C C01D 1.512(8) . ?
C01D C03A 1.428(7) . ?
C01E H01K 0.9500 . ?
C01E C01Q 1.386(8) . ?
C01F C027 1.386(8) . ?
C01F C02J 1.407(8) . ?
C01H H01L 0.9500 . ?
C01H C02B 1.358(8) . ?
C01I C02R 1.392(8) . ?
C01I C036 1.395(8) . ?
C01J H01M 0.9500 . ?
C01J C01V 1.389(8) . ?
C01J C03V 1.389(8) . ?
C01K C01O 1.380(8) . ?
C01K C02C 1.398(8) . ?
C01L C02F 1.432(7) . ?
C01M H01N 0.9500 . ?
C01M C01N 1.378(8) . ?
C01M C030 1.397(8) . ?
C01N C02A 1.406(7) . ?
C01O H01O 0.9500 . ?
C01O C02S 1.398(8) . ?
C01Q H01Q 0.9500 . ?
C01Q C031 1.386(8) . ?
C01R H01R 0.9500 . ?
C01R C02G 1.372(8) . ?
C01R C038 1.383(9) . ?
C01S H01S 0.9500 . ?
C01S C02R 1.394(9) . ?
C01S C02X 1.391(10) . ?
C01T C01W 1.504(7) . ?
C01T C02F 1.410(8) . ?
C01U H01U 0.9500 . ?
C01U C03F 1.403(8) . ?
C01V C033 1.384(9) . ?
C01W H01P 0.9800 . ?
C01W H01T 0.9800 . ?
C01W H01V 0.9800 . ?
C01X H01X 0.9500 . ?
C01X C03B 1.393(8) . ?
C01Y C022 1.404(8) . ?
C01Y C024 1.399(8) . ?
C01Z H01Z 0.9500 . ?
C01Z C02Y 1.391(9) . ?
C020 C025 1.421(8) . ?
C020 C02D 1.505(8) . ?
C020 C03A 1.410(8) . ?
C021 H021 0.9500 . ?
C021 C03F 1.375(9) . ?
C021 C03R 1.369(9) . ?
C022 H022 0.9500 . ?
C022 C03C 1.382(9) . ?
C023 H023 0.9500 . ?
C023 C028 1.379(8) . ?
C024 H024 0.9500 . ?
C024 C03K 1.378(8) . ?
C025 C02M 1.492(8) . ?
C026 H02A 0.9900 . ?
C026 H02B 0.9900 . ?
C027 H027 0.9500 . ?
C027 C03N 1.392(8) . ?
C028 H028 0.9500 . ?
C028 C035 1.393(8) . ?
C029 H029 0.9500 . ?
C029 C03R 1.385(9) . ?
C02A H02C 0.9500 . ?
C02A C02E 1.375(8) . ?
C02B H02D 0.9500 . ?
C02B C032 1.391(9) . ?
C02C H02E 0.9500 . ?
C02C C03E 1.403(8) . ?
C02D H02F 0.9800 . ?
C02D H02G 0.9800 . ?
C02D H02H 0.9800 . ?
C02E H02I 0.9500 . ?
C02E C03G 1.385(9) . ?
C02F H02J 0.9500 . ?
C02G H02K 0.9500 . ?
C02I H02L 0.9900 . ?
C02I H02M 0.9900 . ?
C02J H02N 0.9500 . ?
C02J C03Q 1.376(9) . ?
C02K H02O 0.9500 . ?
C02K C02Y 1.384(10) . ?
C02K C03B 1.375(9) . ?
C02L H02P 1.0000 . ?
C02L C02P 1.528(8) . ?
C02L C02T 1.535(9) . ?
C02L C035 1.508(8) . ?
C02M H02Q 0.9800 . ?
C02M H02R 0.9800 . ?
C02M H02S 0.9800 . ?
C02N H02T 0.9500 . ?
C02N C035 1.398(8) . ?
C02N C03I 1.375(8) . ?
C02O H02U 0.9500 . ?
C02O C02S 1.385(9) . ?
C02O C03E 1.368(9) . ?
C02P H02V 0.9800 . ?
C02P H02W 0.9800 . ?
C02P H02X 0.9800 . ?
C02Q H02Y 0.9800 . ?
C02Q H 0.9800 . ?
C02Q HA 0.9800 . ?
C02R H02Z 0.9500 . ?
C02S H02 0.9500 . ?
C02T H1 0.9800 . ?
C02T HB 0.9800 . ?
C02T HC 0.9800 . ?
C02U H2 0.9500 . ?
C02U C02V 1.371(8) . ?
C02U C031 1.404(8) . ?
C02V H3 0.9500 . ?
C02X H4 0.9500 . ?
C02X C3 1.371(10) . ?
C02Y H5 0.9500 . ?
C02Z H6 0.9500 . ?
C02Z C03H 1.380(8) . ?
C030 H030 0.9500 . ?
C030 C03G 1.390(8) . ?
C031 C039 1.502(8) . ?
C032 C03O 1.389(9) . ?
C032 C03P 1.510(8) . ?
C033 H033 0.9500 . ?
C033 C03D 1.386(9) . ?
C034 H034 0.9500 . ?
C034 C03O 1.373(8) . ?
C036 H036 0.9500 . ?
C036 C3 1.379(8) . ?
C3 H3A 0.9500 . ?
C038 C03H 1.398(9) . ?
C038 C03T 1.515(9) . ?
C039 H039 1.0000 . ?
C039 C03U 1.528(10) . ?
C039 C03W 1.532(10) . ?
C03A H03A 0.9500 . ?
C03B H03B 0.9500 . ?
C03C H03C 0.9500 . ?
C03C C03J 1.371(10) . ?
C03D H03D 0.9500 . ?
C03D C03S 1.385(10) . ?
C03E H03E 0.9500 . ?
C03F H03F 0.9500 . ?
C03G H03G 0.9500 . ?
C03H H03H 0.9500 . ?
C03I H03I 0.9500 . ?
C03J H03J 0.9500 . ?
C03J C03K 1.396(9) . ?
C03K H03K 0.9500 . ?
C03L H03L 0.9800 . ?
C03L H03M 0.9800 . ?
C03L H03N 0.9800 . ?
C03L C03P 1.500(10) . ?
C03M H03O 0.9500 . ?
C03M C03N 1.370(10) . ?
C03M C03Q 1.385(10) . ?
C03N H03P 0.9500 . ?
C03O H03Q 0.9500 . ?
C03P H03R 1.0000 . ?
C03P C041 1.522(11) . ?
C03Q H03S 0.9500 . ?
C03R H03T 0.9500 . ?
C03S H03U 0.9500 . ?
C03S C03V 1.365(10) . ?
C03T H03V 1.0000 . ?
C03T C040 1.508(11) . ?
C03T C043 1.553(12) . ?
C03U H03W 0.9800 . ?
C03U H03X 0.9800 . ?
C03U H03Y 0.9800 . ?
C03V H03Z 0.9500 . ?
C03W H03 0.9800 . ?
C03W HD 0.9800 . ?
C03W HE 0.9800 . ?
C040 H04A 0.9800 . ?
C040 H04B 0.9800 . ?
C040 H04C 0.9800 . ?
C041 H04D 0.9800 . ?
C041 H04E 0.9800 . ?
C041 H04F 0.9800 . ?
C043 H04G 0.9800 . ?
C043 H04H 0.9800 . ?
C043 H04I 0.9800 . ?

loop_
_geom_torsion_atom_site_label_1
_geom_torsion_atom_site_label_2
_geom_torsion_atom_site_label_3
_geom_torsion_atom_site_label_4
_geom_torsion
_geom_torsion_site_symmetry_1
_geom_torsion_site_symmetry_2
_geom_torsion_site_symmetry_3
_geom_torsion_site_symmetry_4
_geom_torsion_publ_flag
Ru1 N4 C01H C02B 171.9(4) . . . . ?
Ru1 N4 C034 C03O -173.5(5) . . . . ?
Ru1 N3 C023 C028 174.5(4) . . . . ?
Ru1 N3 C03I C02N -175.3(5) . . . . ?
Ru1 N6 C02G C01R 172.4(4) . . . . ?
Ru1 N6 C02Z C03H -170.3(4) . . . . ?
Ru1 N5 C01E C01Q 174.0(4) . . . . ?
Ru1 N5 C02V C02U -171.8(4) . . . . ?
Fe2 P3 C018 C01U -17.3(5) . . . . ?
Fe2 P3 C018 C029 167.9(4) . . . . ?
Fe2 P3 C01B C02I -4.4(4) . . . . ?
Fe2 P3 C01F C027 83.3(5) . . . . ?
Fe2 P3 C01F C02J -88.3(5) . . . . ?
Fe2 P4 C01V C01J -62.5(5) . . . . ?
Fe2 P4 C01V C033 119.9(5) . . . . ?
Fe2 P4 C01Y C022 170.5(4) . . . . ?
Fe2 P4 C01Y C024 -11.3(5) . . . . ?
Fe2 P4 C02I C01B -52.4(4) . . . . ?
Fe2 C012 C01D C01C 128.7(5) . . . . ?
Fe2 C012 C01D C03A -61.9(3) . . . . ?
Fe2 C012 C025 C020 59.1(4) . . . . ?
Fe2 C012 C025 C02M -125.2(5) . . . . ?
Fe2 C01D C03A C020 -62.6(4) . . . . ?
Fe2 C020 C025 C012 -58.2(4) . . . . ?
Fe2 C020 C025 C02M 126.1(6) . . . . ?
Fe2 C020 C03A C01D 61.0(4) . . . . ?
Fe1 P1 C01K C01O 117.6(4) . . . . ?
Fe1 P1 C01K C02C -64.0(5) . . . . ?
Fe1 P1 C01N C01M -10.7(5) . . . . ?
Fe1 P1 C01N C02A 170.8(4) . . . . ?
Fe1 P1 C026 C017 -51.4(4) . . . . ?
Fe1 P2 C013 C01X -13.4(5) . . . . ?
Fe1 P2 C013 C01Z 171.9(4) . . . . ?
Fe1 P2 C017 C026 -4.2(4) . . . . ?
Fe1 P2 C01I C02R 90.4(4) . . . . ?
Fe1 P2 C01I C036 -80.0(5) . . . . ?
Fe1 C016 C019 C01L -61.1(4) . . . . ?
Fe1 C016 C01T C01W -126.0(5) . . . . ?
Fe1 C016 C01T C02F 58.7(4) . . . . ?
Fe1 C019 C01L C01A 128.7(5) . . . . ?
Fe1 C019 C01L C02F -61.0(3) . . . . ?
Fe1 C01L C02F C01T -63.7(4) . . . . ?
Fe1 C01T C02F C01L 61.9(4) . . . . ?
P1 C01K C01O C02S -178.5(4) . . . . ?
P1 C01K C02C C03E 178.6(4) . . . . ?
P1 C01N C02A C02E 177.3(4) . . . . ?
P2 C013 C01X C03B -173.9(4) . . . . ?
P2 C013 C01Z C02Y 174.1(5) . . . . ?
P2 C017 C026 P1 35.8(5) . . . . ?
P2 C01I C02R C01S -170.8(5) . . . . ?
P2 C01I C036 C3 170.6(5) . . . . ?
P3 C018 C01U C03F -174.5(4) . . . . ?
P3 C018 C029 C03R 175.4(5) . . . . ?
P3 C01B C02I P4 36.3(5) . . . . ?
P3 C01F C027 C03N -170.3(5) . . . . ?
P3 C01F C02J C03Q 171.1(5) . . . . ?
P4 C01V C033 C03D -179.3(5) . . . . ?
P4 C01Y C022 C03C 177.0(5) . . . . ?
P4 C01Y C024 C03K -178.1(4) . . . . ?
N4 C01H C02B C032 2.0(9) . . . . ?
N4 C034 C03O C032 0.9(9) . . . . ?
N3 C023 C028 C035 1.0(9) . . . . ?
N6 C02Z C03H C038 -2.1(9) . . . . ?
N5 C01E C01Q C031 -1.0(9) . . . . ?
C012 C01D C03A Fe2 62.2(3) . . . . ?
C012 C01D C03A C020 -0.4(6) . . . . ?
C013 P2 C017 C026 121.2(4) . . . . ?
C013 P2 C01I C02R -36.9(5) . . . . ?
C013 P2 C01I C036 152.7(5) . . . . ?
C013 C01X C03B C02K 0.3(9) . . . . ?
C013 C01Z C02Y C02K -0.4(10) . . . . ?
C016 C019 C01L Fe1 63.5(4) . . . . ?
C016 C019 C01L C01A -167.9(5) . . . . ?
C016 C019 C01L C02F 2.5(6) . . . . ?
C016 C01T C02F Fe1 -61.1(4) . . . . ?
C016 C01T C02F C01L 0.8(6) . . . . ?
C017 P2 C013 C01X -134.4(4) . . . . ?
C017 P2 C013 C01Z 50.9(5) . . . . ?
C017 P2 C01I C02R -147.9(4) . . . . ?
C017 P2 C01I C036 41.6(5) . . . . ?
C018 P3 C01B C02I 120.2(4) . . . . ?
C018 P3 C01F C027 -42.7(5) . . . . ?
C018 P3 C01F C02J 145.7(5) . . . . ?
C018 C01U C03F C021 -0.5(9) . . . . ?
C018 C029 C03R C021 -1.2(9) . . . . ?
C019 C016 C01T Fe1 -58.0(4) . . . . ?
C019 C016 C01T C01W 176.0(5) . . . . ?
C019 C016 C01T C02F 0.7(6) . . . . ?
C019 C01L C02F Fe1 61.6(3) . . . . ?
C019 C01L C02F C01T -2.0(6) . . . . ?
C01A C01L C02F Fe1 -128.1(5) . . . . ?
C01A C01L C02F C01T 168.2(5) . . . . ?
C01B P3 C018 C01U -138.0(5) . . . . ?
C01B P3 C018 C029 47.1(5) . . . . ?
C01B P3 C01F C027 -153.9(5) . . . . ?
C01B P3 C01F C02J 34.5(6) . . . . ?
C01C C01D C03A Fe2 -128.5(6) . . . . ?
C01C C01D C03A C020 168.8(5) . . . . ?
C01D C012 C025 Fe2 -60.6(4) . . . . ?
C01D C012 C025 C020 -1.4(6) . . . . ?
C01D C012 C025 C02M 174.3(5) . . . . ?
C01E N5 C02V C02U 5.1(8) . . . . ?
C01E C01Q C031 C02U 3.1(8) . . . . ?
C01E C01Q C031 C039 -173.4(6) . . . . ?
C01F P3 C018 C01U 109.7(5) . . . . ?
C01F P3 C018 C029 -65.2(5) . . . . ?
C01F P3 C01B C02I -131.6(4) . . . . ?
C01F C027 C03N C03M -0.7(10) . . . . ?
C01F C02J C03Q C03M -1.6(10) . . . . ?
C01H N4 C034 C03O 1.7(8) . . . . ?
C01H C02B C032 C03O 0.7(9) . . . . ?
C01H C02B C032 C03P -177.3(6) . . . . ?
C01I P2 C013 C01X 114.7(5) . . . . ?
C01I P2 C013 C01Z -60.0(5) . . . . ?
C01I P2 C017 C026 -131.1(4) . . . . ?
C01I C036 C3 C02X -1.2(9) . . . . ?
C01J C01V C033 C03D 3.1(9) . . . . ?
C01K P1 C01N C01M -146.5(5) . . . . ?
C01K P1 C01N C02A 35.0(5) . . . . ?
C01K P1 C026 C017 77.0(4) . . . . ?
C01K C01O C02S C02O -1.3(9) . . . . ?
C01K C02C C03E C02O 1.0(9) . . . . ?
C01M C01N C02A C02E -1.2(8) . . . . ?
C01M C030 C03G C02E -0.2(9) . . . . ?
C01N P1 C01K C01O -109.7(5) . . . . ?
C01N P1 C01K C02C 68.7(5) . . . . ?
C01N P1 C026 C017 -173.7(4) . . . . ?
C01N C01M C030 C03G -1.4(8) . . . . ?
C01N C02A C02E C03G -0.3(9) . . . . ?
C01O C01K C02C C03E -3.0(8) . . . . ?
C01Q C031 C039 C03U 80.9(8) . . . . ?
C01Q C031 C039 C03W -41.7(8) . . . . ?
C01R C038 C03H C02Z -3.3(9) . . . . ?
C01R C038 C03T C040 -52.0(10) . . . . ?
C01R C038 C03T C043 68.5(9) . . . . ?
C01S C02X C3 C036 2.3(10) . . . . ?
C01T C016 C019 Fe1 59.1(4) . . . . ?
C01T C016 C019 C01L -2.0(6) . . . . ?
C01U C018 C029 C03R 0.4(8) . . . . ?
C01V P4 C01Y C022 36.2(5) . . . . ?
C01V P4 C01Y C024 -145.6(5) . . . . ?
C01V P4 C02I C01B 75.2(4) . . . . ?
C01V C01J C03V C03S 2.2(9) . . . . ?
C01V C033 C03D C03S -1.3(11) . . . . ?
C01W C01T C02F Fe1 123.7(5) . . . . ?
C01W C01T C02F C01L -174.4(5) . . . . ?
C01X C013 C01Z C02Y -0.7(9) . . . . ?
C01Y P4 C01V C01J 69.0(5) . . . . ?
C01Y P4 C01V C033 -108.5(5) . . . . ?
C01Y P4 C02I C01B -175.0(4) . . . . ?
C01Y C022 C03C C03J 1.2(10) . . . . ?
C01Y C024 C03K C03J 1.0(9) . . . . ?
C01Z C013 C01X C03B 0.7(8) . . . . ?
C022 C01Y C024 C03K 0.2(9) . . . . ?
C022 C03C C03J C03K -0.1(10) . . . . ?
C023 N3 C03I C02N 1.1(8) . . . . ?
C023 C028 C035 C02L 179.5(5) . . . . ?
C023 C028 C035 C02N 0.2(8) . . . . ?
C024 C01Y C022 C03C -1.3(9) . . . . ?
C025 C012 C01D Fe2 63.0(4) . . . . ?
C025 C012 C01D C01C -168.3(5) . . . . ?
C025 C012 C01D C03A 1.1(6) . . . . ?
C025 C020 C03A Fe2 -61.4(4) . . . . ?
C025 C020 C03A C01D -0.5(6) . . . . ?
C026 P1 C01K C01O 1.2(5) . . . . ?
C026 P1 C01K C02C 179.6(4) . . . . ?
C026 P1 C01N C01M 102.9(5) . . . . ?
C026 P1 C01N C02A -75.6(5) . . . . ?
C027 C01F C02J C03Q -0.5(9) . . . . ?
C029 C018 C01U C03F 0.4(8) . . . . ?
C02A C02E C03G C030 1.0(9) . . . . ?
C02B C032 C03O C034 -2.0(9) . . . . ?
C02B C032 C03P C03L -142.5(7) . . . . ?
C02B C032 C03P C041 95.3(9) . . . . ?
C02C C01K C01O C02S 3.1(8) . . . . ?
C02D C020 C025 Fe2 -125.9(5) . . . . ?
C02D C020 C025 C012 176.0(5) . . . . ?
C02D C020 C025 C02M 0.3(9) . . . . ?
C02D C020 C03A Fe2 124.0(5) . . . . ?
C02D C020 C03A C01D -175.1(5) . . . . ?
C02G N6 C02Z C03H 5.5(8) . . . . ?
C02G C01R C038 C03H 5.0(9) . . . . ?
C02G C01R C038 C03T -172.6(6) . . . . ?
C02I P4 C01V C01J -178.9(4) . . . . ?
C02I P4 C01V C033 3.5(6) . . . . ?
C02I P4 C01Y C022 -75.1(5) . . . . ?
C02I P4 C01Y C024 103.1(5) . . . . ?
C02J C01F C027 C03N 1.6(9) . . . . ?
C02P C02L C035 C028 -113.5(6) . . . . ?
C02P C02L C035 C02N 65.7(8) . . . . ?
C02Q C016 C019 Fe1 -125.4(5) . . . . ?
C02Q C016 C019 C01L 173.5(5) . . . . ?
C02Q C016 C01T Fe1 126.5(5) . . . . ?
C02Q C016 C01T C01W 0.5(9) . . . . ?
C02Q C016 C01T C02F -174.8(5) . . . . ?
C02R C01I C036 C3 0.1(8) . . . . ?
C02R C01S C02X C3 -2.3(10) . . . . ?
C02S C02O C03E C02C 0.8(10) . . . . ?
C02T C02L C035 C028 124.3(6) . . . . ?
C02T C02L C035 C02N -56.5(7) . . . . ?
C02U C031 C039 C03U -95.4(7) . . . . ?
C02U C031 C039 C03W 142.0(6) . . . . ?
C02V N5 C01E C01Q -3.1(8) . . . . ?
C02V C02U C031 C01Q -1.2(8) . . . . ?
C02V C02U C031 C039 175.4(6) . . . . ?
C02X C01S C02R C01I 1.2(9) . . . . ?
C02Y C02K C03B C01X -1.4(9) . . . . ?
C02Z N6 C02G C01R -3.6(8) . . . . ?
C030 C01M C01N P1 -176.5(4) . . . . ?
C030 C01M C01N C02A 2.1(8) . . . . ?
C031 C02U C02V N5 -3.0(9) . . . . ?
C033 C03D C03S C03V -0.1(11) . . . . ?
C034 N4 C01H C02B -3.1(8) . . . . ?
C035 C02N C03I N3 0.1(9) . . . . ?
C036 C01I C02R C01S -0.1(8) . . . . ?
C038 C01R C02G N6 -1.7(9) . . . . ?
C03A C020 C025 Fe2 59.3(4) . . . . ?
C03A C020 C025 C012 1.2(6) . . . . ?
C03A C020 C025 C02M -174.5(5) . . . . ?
C03B C02K C02Y C01Z 1.5(10) . . . . ?
C03C C03J C03K C024 -1.0(9) . . . . ?
C03D C03S C03V C01J -0.3(10) . . . . ?
C03E C02O C02S C01O -0.7(10) . . . . ?
C03F C021 C03R C029 1.1(9) . . . . ?
C03H C038 C03T C040 130.6(8) . . . . ?
C03H C038 C03T C043 -109.0(8) . . . . ?
C03I N3 C023 C028 -1.7(8) . . . . ?
C03I C02N C035 C028 -0.8(9) . . . . ?
C03I C02N C035 C02L 180.0(5) . . . . ?
C03N C03M C03Q C02J 2.6(11) . . . . ?
C03O C032 C03P C03L 39.7(9) . . . . ?
C03O C032 C03P C041 -82.5(9) . . . . ?
C03P C032 C03O C034 175.9(6) . . . . ?
C03Q C03M C03N C027 -1.4(11) . . . . ?
C03R C021 C03F C01U -0.3(9) . . . . ?
C03T C038 C03H C02Z 174.3(6) . . . . ?
C03V C01J C01V P4 178.8(5) . . . . ?
C03V C01J C01V C033 -3.6(9) . . . . ?

loop_
_platon_squeeze_void_nr
_platon_squeeze_void_average_x
_platon_squeeze_void_average_y
_platon_squeeze_void_average_z
_platon_squeeze_void_volume
_platon_squeeze_void_count_electrons
_platon_squeeze_void_content
1 1.000 0.500 0.000 91 3 ' '
2 0.735 0.595 0.206 251 41 ' '
3 0.528 0.028 0.148 8 0 ' '
4 0.767 0.096 0.294 249 41 ' '
5 0.228 0.502 0.209 27 6 ' '
6 0.272 0.002 0.291 27 6 ' '
7 0.980 0.527 0.360 6 0 ' '
8 0.500 0.000 0.500 91 3 ' '
9 0.235 0.905 0.706 252 41 ' '
10 0.028 0.472 0.648 8 0 ' '
11 0.267 0.404 0.794 249 41 ' '
12 0.728 -0.002 0.709 27 6 ' '
13 0.772 0.498 0.791 27 6 ' '
14 0.480 0.973 0.860 6 0 ' '
